data_7039039
loop_
_publ_author_name
'Hu, Gonghao'
'Miao, Hao'
'Mei, Hua'
'Zhou, Shuai'
'Xu, Yan'

_publ_section_title
;
 Two novel bi-functional hybrid materials constructed from POMs and a
 Schiff base with excellent third-order NLO and catalytic properties.
;
_journal_issue 19
_journal_name_full 'Dalton transactions (Cambridge, England : 2003)'
_journal_page_first 7947
_journal_page_last 7951
_journal_paper_doi 10.1039/c6dt00138f
_journal_volume 45
_journal_year 2016
_chemical_formula_sum 'C55 H107 B2 N35 O106 W24 Zn5'
_chemical_formula_weight 7715.62
_space_group_crystal_system triclinic
_space_group_IT_number 2
_space_group_name_Hall '-P 1'
_space_group_name_H-M_alt 'P -1'
_symmetry_space_group_name_Hall '-P 1'
_symmetry_space_group_name_H-M 'P -1'
_atom_sites_solution_hydrogens geom
_audit_creation_method SHELXL-2014/7
_audit_update_record
;
2016-03-04 deposited with the CCDC.
2016-04-15 downloaded from the CCDC.
;
_cell_angle_alpha 87.6450(10)
_cell_angle_beta 79.8300(10)
_cell_angle_gamma 84.8880(10)
_cell_formula_units_Z 2
_cell_length_a 13.0563(13)
_cell_length_b 22.736(2)
_cell_length_c 25.199(3)
_cell_measurement_reflns_used 9663
_cell_measurement_temperature 296(2)
_cell_measurement_theta_max 26.85
_cell_measurement_theta_min 2.19
_cell_volume 7331.0(13)
_computing_cell_refinement 'SAINT (Bruker, 2005)'
_computing_data_collection 'APEX2 (Bruker, 2005)'
_computing_data_reduction SAINT
_computing_structure_refinement 'SHELXL-2014/7 (Sheldrick, 2014)'
_diffrn_ambient_temperature 296(2)
_diffrn_measured_fraction_theta_full 0.981
_diffrn_measured_fraction_theta_max 0.972
_diffrn_measurement_device_type 'Bruker Apex2 CCD'
_diffrn_measurement_method '\w scans'
_diffrn_radiation_type MoK\a
_diffrn_radiation_wavelength 0.71073
_diffrn_reflns_av_R_equivalents 0.0619
_diffrn_reflns_av_unetI/netI 0.1065
_diffrn_reflns_Laue_measured_fraction_full 0.981
_diffrn_reflns_Laue_measured_fraction_max 0.972
_diffrn_reflns_limit_h_max 15
_diffrn_reflns_limit_h_min -14
_diffrn_reflns_limit_k_max 27
_diffrn_reflns_limit_k_min -25
_diffrn_reflns_limit_l_max 30
_diffrn_reflns_limit_l_min -30
_diffrn_reflns_number 52966
_diffrn_reflns_point_group_measured_fraction_full 0.981
_diffrn_reflns_point_group_measured_fraction_max 0.972
_diffrn_reflns_theta_full 25.242
_diffrn_reflns_theta_max 25.499
_diffrn_reflns_theta_min 0.821
_exptl_absorpt_coefficient_mu 19.657
_exptl_absorpt_correction_T_max 0.2439
_exptl_absorpt_correction_T_min 0.1843
_exptl_absorpt_correction_type multi-scan
_exptl_absorpt_process_details '(SADABS; Sheldrick, 2003)'
_exptl_crystal_colour needle
_exptl_crystal_density_diffrn 3.495
_exptl_crystal_description 'light yellow'
_exptl_crystal_F_000 6932
_exptl_crystal_size_max 0.130
_exptl_crystal_size_mid 0.100
_exptl_crystal_size_min 0.100
_refine_diff_density_max 5.405
_refine_diff_density_min -4.542
_refine_diff_density_rms 0.468
_refine_ls_extinction_method none
_refine_ls_goodness_of_fit_ref 1.066
_refine_ls_hydrogen_treatment constr
_refine_ls_matrix_type full
_refine_ls_number_parameters 2053
_refine_ls_number_reflns 26535
_refine_ls_number_restraints 1180
_refine_ls_restrained_S_all 1.055
_refine_ls_R_factor_all 0.1223
_refine_ls_R_factor_gt 0.0711
_refine_ls_shift/su_max 0.003
_refine_ls_shift/su_mean 0.000
_refine_ls_structure_factor_coef Fsqd
_refine_ls_weighting_details 'w=1/[\s^2^(Fo^2^)+(0.0670P)^2^+225.9834P] where P=(Fo^2^+2Fc^2^)/3'
_refine_ls_weighting_scheme calc
_refine_ls_wR_factor_gt 0.1506
_refine_ls_wR_factor_ref 0.1682
_reflns_Friedel_coverage 0.000
_reflns_number_gt 17348
_reflns_number_total 26535
_reflns_threshold_expression 'I > 2\s(I)'
_cod_data_source_file c6dt00138f2.cif
_cod_data_source_block hgh-10
_cod_depositor_comments 'Adding full bibliography for 7039038--7039039.cif.'
_cod_original_cell_volume 7331.1(13)
_cod_database_code 7039039
_shelx_shelxl_version_number 2014/7
_shelx_space_group_comment
;
The symmetry employed for this shelxl refinement is uniquely defined
by the following loop, which should always be used as a source of
symmetry information in preference to the above space-group names.
They are only intended as comments.
;
_shelx_estimated_absorpt_t_min 0.184
_shelx_estimated_absorpt_t_max 0.244

loop_
_space_group_symop_operation_xyz
'x, y, z'
'-x, -y, -z'

loop_
_atom_site_label
_atom_site_type_symbol
_atom_site_fract_x
_atom_site_fract_y
_atom_site_fract_z
_atom_site_U_iso_or_equiv
_atom_site_adp_type
_atom_site_occupancy
_atom_site_site_symmetry_order
_atom_site_calc_flag
_atom_site_refinement_flags_posn
_atom_site_refinement_flags_adp
_atom_site_refinement_flags_occupancy
W1 W 0.64636(6) 0.66511(3) 0.14259(3) 0.01505(18) Uani 1 1 d . . .
W2 W 1.14597(6) 0.30717(4) 0.28111(3) 0.01816(19) Uani 1 1 d . . .
W3 W 0.89743(6) 0.24309(4) 0.11428(3) 0.01847(19) Uani 1 1 d . . .
W4 W 0.37622(6) 0.60646(4) 0.28239(3) 0.0214(2) Uani 1 1 d . . .
W5 W 1.15870(7) 0.16823(4) 0.08091(4) 0.0279(2) Uani 1 1 d . . .
W6 W 0.62964(6) 0.54022(3) 0.21604(3) 0.01382(18) Uani 1 1 d . . .
W7 W 0.40407(7) 0.73505(4) 0.21631(4) 0.0280(2) Uani 1 1 d . . .
W8 W 0.82272(6) 0.75195(4) 0.28298(4) 0.0205(2) Uani 1 1 d . . .
W9 W 0.94407(7) 0.09000(4) 0.15674(4) 0.0294(2) Uani 1 1 d . . .
W10 W 0.83699(6) 0.61628(3) 0.20812(3) 0.01296(17) Uani 1 1 d . . .
W11 W 0.79753(6) 0.27369(4) 0.24123(4) 0.0204(2) Uani 1 1 d . . .
W12 W 0.56874(6) 0.54658(4) 0.36369(3) 0.0234(2) Uani 1 1 d . . .
W13 W 1.25358(6) 0.26972(4) 0.14309(3) 0.01774(19) Uani 1 1 d . . .
W14 W 1.29345(6) 0.12866(4) 0.17857(4) 0.0231(2) Uani 1 1 d . . .
W15 W 0.78923(6) 0.61089(4) 0.35480(3) 0.01745(19) Uani 1 1 d . . .
W16 W 0.84007(7) 0.11923(4) 0.28326(4) 0.0295(2) Uani 1 1 d . . .
W17 W 0.35964(7) 0.73016(5) 0.34980(4) 0.0314(2) Uani 1 1 d . . .
W18 W 1.08049(7) 0.05083(4) 0.25363(4) 0.0278(2) Uani 1 1 d . . .
W19 W 0.99169(6) 0.34671(3) 0.17548(3) 0.01748(19) Uani 1 1 d . . .
W20 W 0.64710(8) 0.80498(4) 0.20886(4) 0.0345(2) Uani 1 1 d . . .
W21 W 0.94934(7) 0.23425(4) 0.34696(4) 0.0266(2) Uani 1 1 d . . .
W22 W 1.18751(7) 0.16647(4) 0.31812(4) 0.0277(2) Uani 1 1 d . . .
W23 W 0.56918(7) 0.67410(5) 0.42219(4) 0.0308(2) Uani 1 1 d . . .
W24 W 0.59210(7) 0.81094(4) 0.34149(4) 0.0339(2) Uani 1 1 d . . .
Zn1 Zn 0.84258(16) 0.40632(10) -0.04277(9) 0.0149(5) Uani 1 1 d . . .
Zn2 Zn 1.49833(16) 0.34195(10) 0.11906(9) 0.0153(5) Uani 1 1 d . . .
Zn3 Zn 1.02193(19) 0.57968(12) 0.56251(10) 0.0271(6) Uani 1 1 d . . .
Zn4 Zn 0.8264(2) -0.03650(12) 0.11619(16) 0.0551(7) Uani 1 1 d . U .
Zn5 Zn 0.6966(3) 0.96770(13) 0.50682(13) 0.0459(8) Uani 1 1 d . . .
B1 B 1.0446(17) 0.2006(10) 0.2138(9) 0.016(2) Uani 1 1 d . U .
B2 B 0.599(2) 0.6744(12) 0.2842(11) 0.027(2) Uani 1 1 d . U .
O1 O 1.3454(9) 0.3184(5) 0.1154(5) 0.014(2) Uani 1 1 d . U .
O2 O 0.6261(10) 0.6404(6) 0.3337(5) 0.019(2) Uani 1 1 d . U .
O3 O 0.6567(10) 0.6400(6) 0.2334(5) 0.016(2) Uani 1 1 d . U .
O4 O 0.5087(10) 0.6880(6) 0.1666(5) 0.020(3) Uani 1 1 d . U .
O5 O 0.6225(10) 0.5263(6) 0.2894(5) 0.022(3) Uani 1 1 d . U .
O6 O 0.7759(10) 0.5423(6) 0.2023(5) 0.017(3) Uani 1 1 d . U .
O7 O 1.0355(10) 0.2186(6) 0.0810(5) 0.017(3) Uani 1 1 d . U .
O8 O 1.1284(10) 0.3177(6) 0.1417(5) 0.021(3) Uani 1 1 d . U .
O9 O 0.4839(10) 0.6828(6) 0.2833(6) 0.023(3) Uani 1 1 d . U .
O10 O 0.8956(11) 0.0426(6) 0.1174(6) 0.027(3) Uani 1 1 d . U .
O11 O 0.6257(10) 0.5836(6) 0.1484(5) 0.015(3) Uani 1 1 d . U .
O12 O 0.8834(11) 0.1622(6) 0.1337(6) 0.030(3) Uani 1 1 d . U .
O13 O 0.3371(12) 0.6612(6) 0.2299(6) 0.033(4) Uani 1 1 d . . .
O14 O 0.4816(9) 0.5684(5) 0.2327(5) 0.008(2) Uani 1 1 d . U .
O15 O 0.7841(10) 0.1940(6) 0.2564(5) 0.021(3) Uani 1 1 d . U .
O16 O 0.7146(10) 0.5439(6) 0.3728(6) 0.024(3) Uani 1 1 d . U .
O17 O 0.7955(9) 0.6411(5) 0.1427(5) 0.011(2) Uani 1 1 d . U .
O18 O 1.0494(9) 0.3458(5) 0.2389(5) 0.008(2) Uani 1 1 d . U .
O19 O 0.6443(11) 0.7343(6) 0.2801(6) 0.026(3) Uani 1 1 d . U .
O20 O 0.4992(11) 0.7893(7) 0.2160(6) 0.031(3) Uani 1 1 d . U .
O21 O 0.8581(10) 0.2764(6) 0.3013(5) 0.019(3) Uani 1 1 d . U .
O22 O 1.0218(11) 0.0305(6) 0.1928(6) 0.025(3) Uani 1 1 d . U .
O23 O 0.8548(10) 0.3461(6) 0.2155(5) 0.016(3) Uani 1 1 d . U .
O24 O 0.4431(9) 0.5739(6) 0.3397(5) 0.017(3) Uani 1 1 d . U .
O25 O 0.9937(10) 0.4199(6) 0.1583(6) 0.024(3) Uani 1 1 d . U .
O26 O 0.2819(11) 0.5574(7) 0.2856(6) 0.030(3) Uani 1 1 d . U .
O27 O 1.1455(10) 0.1939(6) 0.1714(5) 0.020(3) Uani 1 1 d . U .
O28 O 1.1874(12) 0.1502(8) 0.0159(7) 0.045(5) Uani 1 1 d . . .
O29 O 0.9980(12) 0.1397(6) 0.2213(6) 0.036(4) Uani 1 1 d . . .
O30 O 1.4666(9) 0.4233(5) 0.0701(5) 0.015(3) Uani 1 1 d . U .
O31 O 1.4110(12) 0.0863(7) 0.1728(7) 0.040(4) Uani 1 1 d . U .
O32 O 1.2364(11) 0.2347(6) 0.0772(6) 0.026(4) Uani 1 1 d . . .
O33 O 0.8315(11) 0.5925(6) 0.2829(6) 0.027(3) Uani 1 1 d . U .
O34 O 1.1974(11) 0.0728(6) 0.2046(6) 0.028(3) Uani 1 1 d . U .
O35 O 1.3456(10) 0.2025(6) 0.1549(5) 0.021(3) Uani 1 1 d . U .
O36 O 1.0670(11) 0.1069(6) 0.1092(6) 0.025(3) Uani 1 1 d . U .
O37 O 0.5313(12) 0.5923(7) 0.4266(6) 0.034(3) Uani 1 1 d . U .
O38 O 0.6209(10) 0.4720(6) 0.1931(5) 0.019(3) Uani 1 1 d . U .
O39 O 0.8203(9) 0.6897(5) 0.3337(5) 0.013(2) Uani 1 1 d . U .
O40 O 0.4325(11) 0.6951(7) 0.4011(6) 0.033(3) Uani 1 1 d . U .
O41 O 1.0694(10) 0.2182(6) 0.2669(5) 0.019(3) Uani 1 1 d . U .
O42 O 0.6949(10) 0.4455(6) -0.0620(5) 0.016(3) Uani 1 1 d . U .
O43 O 0.9686(10) 0.2460(6) 0.1928(6) 0.023(3) Uani 1 1 d . U .
O44 O 0.9376(11) 0.3227(6) 0.1131(6) 0.026(3) Uani 1 1 d . U .
O45 O 0.8374(10) 0.2483(6) 0.0599(5) 0.022(3) Uani 1 1 d . U .
O46 O 0.7830(12) 0.8023(7) 0.2248(6) 0.034(3) Uani 1 1 d . U .
O47 O 0.7780(10) 0.2658(6) 0.1676(6) 0.023(3) Uani 1 1 d . U .
O48 O 0.7109(11) 0.6449(6) 0.4207(6) 0.029(3) Uani 1 1 d . U .
O49 O 1.2681(11) 0.1195(6) 0.1066(6) 0.030(3) Uani 1 1 d . U .
O50 O 1.1980(13) 0.3658(6) 0.3025(7) 0.037(4) Uani 1 1 d . . .
O51 O 0.8308(11) 0.0867(6) 0.2183(6) 0.029(3) Uani 1 1 d . U .
O52 O 0.3018(10) 0.6597(6) 0.3379(6) 0.025(3) Uani 1 1 d . U .
O53 O 0.9639(10) 0.5900(6) 0.1826(5) 0.021(3) Uani 1 1 d . . .
O54 O 0.3257(11) 0.7618(7) 0.2799(6) 0.037(4) Uani 1 1 d . . .
O55 O 1.2642(11) 0.1386(6) 0.3621(6) 0.030(3) Uani 1 1 d . U .
O56 O 0.7317(12) 0.0940(6) 0.3221(6) 0.031(3) Uani 1 1 d . U .
O57 O 1.2757(11) 0.1539(6) 0.2511(6) 0.028(3) Uani 1 1 d . U .
O58 O 0.5684(11) 0.8706(7) 0.3827(6) 0.032(2) Uani 1 1 d . U .
O59 O 0.7975(10) 0.4747(6) 0.0185(5) 0.018(3) Uani 1 1 d . U .
O60 O 0.8935(10) 0.1650(6) 0.3322(6) 0.023(3) Uani 1 1 d . U .
O61 O 0.8514(11) 0.6911(6) 0.2295(6) 0.023(3) Uani 1 1 d . U .
O62 O 0.6508(11) 0.6738(6) 0.0750(6) 0.026(3) Uani 1 1 d . U .
O63 O 0.7730(17) 0.0012(10) 0.0401(9) 0.078(4) Uani 1 1 d . U .
O64 O 0.9440(11) 0.7748(6) 0.2836(6) 0.029(4) Uani 1 1 d . U .
O65 O 0.6761(10) 0.7418(6) 0.1627(6) 0.025(4) Uani 1 1 d . . .
O66 O 0.9037(10) 0.5864(6) 0.3790(6) 0.028(4) Uani 1 1 d . U .
O67 O 0.8783(13) 0.2508(8) 0.4089(7) 0.044(5) Uani 1 1 d . U .
O68 O 1.0359(11) 0.2996(6) 0.3392(6) 0.027(4) Uani 1 1 d . U .
O69 O 0.6007(12) 0.8497(6) 0.2736(6) 0.035(4) Uani 1 1 d . U .
O70 O 1.1225(11) 0.0983(7) 0.3040(6) 0.034(4) Uani 1 1 d . U .
O71 O 0.9398(12) 0.0563(7) 0.2946(6) 0.036(4) Uani 1 1 d . U .
O72 O 0.6449(13) 0.8638(6) 0.1672(6) 0.048(5) Uani 1 1 d . U .
O73 O 0.7436(12) 0.8060(7) 0.3323(6) 0.035(4) Uani 1 1 d . U .
O74 O 0.5366(12) 0.4795(7) 0.3907(6) 0.038(4) Uani 1 1 d . . .
O75 O 1.1214(12) -0.0178(7) 0.2749(7) 0.046(5) Uani 1 1 d . . .
O76 O 1.2200(11) 0.2446(7) 0.3166(6) 0.030(4) Uani 1 1 d . . .
O77 O 0.6720(12) 0.0035(7) 0.1514(7) 0.040(4) Uani 1 1 d . U .
O78 O 1.0678(11) 0.1892(7) 0.3693(6) 0.035(4) Uani 1 1 d . . .
O79 O 0.6016(12) 0.7469(7) 0.3936(6) 0.035(4) Uani 1 1 d . U .
O80 O 1.2397(10) 0.2889(6) 0.2158(5) 0.021(3) Uani 1 1 d . U .
O81 O 0.3289(11) 0.7666(8) 0.1716(7) 0.042(5) Uani 1 1 d . . .
O82 O 1.4272(10) 0.4062(6) 0.1788(5) 0.018(3) Uani 1 1 d . U .
O83 O 0.4543(11) 0.7908(7) 0.3434(6) 0.036(4) Uani 1 1 d . U .
O84 O 0.8682(11) 0.5433(6) 0.5541(6) 0.025(3) Uani 1 1 d . U .
O85 O 1.0182(12) 0.5956(7) 0.4742(6) 0.036(4) Uani 1 1 d . U .
O86 O 0.6733(10) 0.3019(6) 0.2672(6) 0.021(3) Uani 1 1 d . U .
O87 O 0.5392(12) 0.6891(8) 0.4883(7) 0.040(4) Uani 1 1 d . U .
O88 O 0.2581(12) 0.7607(8) 0.3933(7) 0.046(5) Uani 1 1 d . U .
O89 O 0.6111(17) 1.0526(9) 0.5282(9) 0.071(6) Uani 1 1 d . U .
O90 O 0.5439(16) 0.9386(9) 0.5572(8) 0.066(5) Uani 1 1 d . U .
C1 C 0.8577(17) 0.4787(10) 0.0501(9) 0.027(3) Uani 1 1 d . U .
C2 C 1.0511(15) 0.3697(9) -0.0016(8) 0.019(4) Uani 1 1 d . U .
C3 C 1.0475(15) 0.3262(9) -0.0414(8) 0.019(3) Uani 1 1 d . U .
C4 C 1.1139(15) 0.2738(8) -0.0523(8) 0.019(4) Uani 1 1 d . U .
H4A H 1.1673 0.2644 -0.0326 0.022 Uiso 1 1 calc R U .
C5 C 1.1005(14) 0.2376(8) -0.0909(8) 0.016(4) Uani 1 1 d . U .
H5A H 1.1439 0.2029 -0.0968 0.019 Uiso 1 1 calc R U .
C6 C 1.0235(18) 0.2508(11) -0.1222(10) 0.036(3) Uani 1 1 d . U .
H6A H 1.0157 0.2265 -0.1497 0.043 Uiso 1 1 calc R U .
C7 C 0.9588(18) 0.3018(10) -0.1102(9) 0.031(3) Uani 1 1 d . U .
C8 C 0.8734(15) 0.3223(9) -0.1397(8) 0.018(4) Uani 1 1 d . U .
C9 C 0.6656(17) 0.4305(10) -0.1032(9) 0.029(4) Uani 1 1 d . U .
C10 C 1.1453(14) 0.3732(9) 0.0222(8) 0.019(4) Uani 1 1 d . U .
H10A H 1.1969 0.3423 0.0084 0.028 Uiso 1 1 calc R U .
H10B H 1.1725 0.4109 0.0129 0.028 Uiso 1 1 calc R U .
H10C H 1.1279 0.3688 0.0607 0.028 Uiso 1 1 calc R U .
C11 C 0.8799(18) 0.3029(10) -0.1965(9) 0.032(5) Uani 1 1 d . U .
H11A H 0.9388 0.2746 -0.2055 0.048 Uiso 1 1 calc R U .
H11B H 0.8171 0.2853 -0.1997 0.048 Uiso 1 1 calc R U .
H11C H 0.8878 0.3365 -0.2208 0.048 Uiso 1 1 calc R U .
C12 C 1.4538(14) 0.4130(8) 0.0235(8) 0.017(4) Uani 1 1 d . U .
C13 C 1.5590(17) 0.2677(10) 0.0187(7) 0.030(4) Uani 1 1 d D U .
C14 C 1.5830(16) 0.2277(9) 0.0621(9) 0.026(5) Uani 1 1 d . . .
C15 C 1.6331(18) 0.1702(10) 0.0533(10) 0.036(6) Uani 1 1 d . . .
H15A H 1.6539 0.1556 0.0188 0.043 Uiso 1 1 calc R U .
C16 C 1.6489(19) 0.1375(11) 0.0977(7) 0.043(4) Uani 1 1 d D U .
H16A H 1.6796 0.0991 0.0937 0.052 Uiso 1 1 calc R U .
C17 C 1.621(2) 0.1593(8) 0.1481(8) 0.054(5) Uani 1 1 d D U .
H17A H 1.6328 0.1365 0.1783 0.065 Uiso 1 1 calc R U .
C18 C 1.5764(15) 0.2155(7) 0.1530(8) 0.021(4) Uani 1 1 d D U .
C19 C 1.5287(16) 0.2452(10) 0.2043(9) 0.026(4) Uani 1 1 d . U .
C20 C 1.4252(16) 0.3931(10) 0.2263(9) 0.026(3) Uani 1 1 d . U .
C38 C 1.1370(19) -0.1392(11) 0.1747(10) 0.038(3) Uani 1 1 d . U .
H38A H 1.1967 -0.1578 0.1853 0.046 Uiso 1 1 calc R U .
C39 C 1.0554(18) -0.1209(10) 0.2134(10) 0.037(3) Uani 1 1 d . U .
H39A H 1.0567 -0.1264 0.2501 0.044 Uiso 1 1 calc R U .
C40 C 0.966(2) -0.0920(13) 0.1928(12) 0.053(5) Uani 1 1 d . U .
C41 C 0.870(2) -0.0739(12) 0.2311(7) 0.049(3) Uani 1 1 d D U .
C42 C 0.647(2) -0.0029(13) 0.1977(12) 0.052(5) Uani 1 1 d . U .
C43 C 0.862(2) -0.0755(12) 0.2932(7) 0.050(6) Uani 1 1 d D U .
H43A H 0.9247 -0.0950 0.3026 0.076 Uiso 1 1 calc R U .
H43B H 0.8527 -0.0358 0.3060 0.076 Uiso 1 1 calc R U .
H43C H 0.8033 -0.0965 0.3093 0.076 Uiso 1 1 calc R U .
C44 C 1.107(2) -0.1228(12) -0.0045(9) 0.059(6) Uani 1 1 d D U .
H44A H 1.1659 -0.1449 0.0066 0.089 Uiso 1 1 calc R U .
H44B H 1.0691 -0.1484 -0.0218 0.089 Uiso 1 1 calc R U .
H44C H 1.1305 -0.0916 -0.0292 0.089 Uiso 1 1 calc R U .
C45 C 0.658(2) 1.0971(14) 0.5189(13) 0.060(5) Uani 1 1 d . U .
C46 C 0.893(2) 1.0279(8) 0.4501(11) 0.057(7) Uani 1 1 d D U .
C47 C 0.9192(19) 0.9627(8) 0.4392(10) 0.039(4) Uani 1 1 d D U .
C48 C 1.012(2) 0.9439(13) 0.4107(12) 0.060(5) Uani 1 1 d . U .
H48A H 1.0640 0.9689 0.3986 0.072 Uiso 1 1 calc R U .
C49 C 1.023(2) 0.8789(12) 0.4001(11) 0.048(4) Uani 1 1 d . U .
H49A H 1.0803 0.8625 0.3762 0.058 Uiso 1 1 calc R U .
C50 C 0.9538(19) 0.8466(12) 0.4247(10) 0.041(4) Uani 1 1 d . U .
H50A H 0.9649 0.8057 0.4222 0.049 Uiso 1 1 calc R U .
C51 C 0.860(2) 0.8716(12) 0.4555(11) 0.044(4) Uani 1 1 d . U .
C52 C 0.7686(18) 0.8358(10) 0.4830(9) 0.033(4) Uani 1 1 d . U .
C53 C 0.540(2) 0.8858(12) 0.5666(11) 0.044(5) Uani 1 1 d . U .
C54 C 0.970(2) 1.0717(13) 0.4352(12) 0.062(7) Uani 1 1 d . U .
H54A H 1.0336 1.0530 0.4155 0.092 Uiso 1 1 calc R U .
H54B H 0.9428 1.1025 0.4131 0.092 Uiso 1 1 calc R U .
H54C H 0.9846 1.0883 0.4673 0.092 Uiso 1 1 calc R U .
C21 C 1.5175(16) 0.2116(9) 0.2593(8) 0.023(5) Uani 1 1 d . U .
H21A H 1.5446 0.1712 0.2540 0.035 Uiso 1 1 calc R U .
H21B H 1.5560 0.2297 0.2825 0.035 Uiso 1 1 calc R U .
H21C H 1.4452 0.2130 0.2757 0.035 Uiso 1 1 calc R U .
C22 C 1.567(2) 0.2479(11) -0.0400(7) 0.048(6) Uani 1 1 d D U .
H22A H 1.5970 0.2078 -0.0431 0.072 Uiso 1 1 calc R U .
H22B H 1.4985 0.2506 -0.0494 0.072 Uiso 1 1 calc R U .
H22C H 1.6104 0.2731 -0.0640 0.072 Uiso 1 1 calc R U .
C23 C 1.0884(19) 0.6215(11) 0.4479(10) 0.035(4) Uani 1 1 d . U .
C24 C 1.229(2) 0.6347(11) 0.5535(10) 0.041(4) Uani 1 1 d . U .
C25 C 1.2048(15) 0.6132(9) 0.6089(8) 0.021(4) Uani 1 1 d . U .
C26 C 1.2805(16) 0.6138(9) 0.6426(8) 0.024(4) Uani 1 1 d . U .
H26A H 1.3427 0.6316 0.6324 0.028 Uiso 1 1 calc R U .
C27 C 1.2532(17) 0.5853(9) 0.6926(9) 0.027(4) Uani 1 1 d . U .
H27A H 1.3001 0.5839 0.7165 0.033 Uiso 1 1 calc R U .
C28 C 1.1606(17) 0.5588(10) 0.7089(9) 0.029(3) Uani 1 1 d . U .
H28A H 1.1458 0.5396 0.7423 0.035 Uiso 1 1 calc R U .
C29 C 1.0926(16) 0.5622(9) 0.6734(8) 0.023(3) Uani 1 1 d . U .
C30 C 0.9952(14) 0.5362(8) 0.6820(6) 0.019(4) Uani 1 1 d D U .
C31 C 0.8238(18) 0.5133(10) 0.5929(9) 0.033(4) Uani 1 1 d . U .
C32 C 0.9477(16) 0.5061(9) 0.7362(7) 0.027(5) Uani 1 1 d D U .
H32A H 0.9907 0.5108 0.7626 0.041 Uiso 1 1 calc R U .
H32B H 0.8786 0.5241 0.7484 0.041 Uiso 1 1 calc R U .
H32C H 0.9443 0.4648 0.7308 0.041 Uiso 1 1 calc R U .
C33 C 1.3269(18) 0.6647(11) 0.5316(10) 0.042(6) Uani 1 1 d . U .
H33A H 1.3673 0.6668 0.5597 0.063 Uiso 1 1 calc R U .
H33B H 1.3673 0.6424 0.5025 0.063 Uiso 1 1 calc R U .
H33C H 1.3084 0.7038 0.5188 0.063 Uiso 1 1 calc R U .
C34 C 0.827(2) -0.0106(14) -0.0070(13) 0.060(5) Uani 1 1 d . U .
C35 C 1.0339(19) -0.0958(11) 0.0459(8) 0.047(3) Uani 1 1 d D U .
C36 C 1.044(3) -0.1067(14) 0.1038(13) 0.065(5) Uani 1 1 d . U .
C37 C 1.135(2) -0.1312(13) 0.1190(12) 0.059(5) Uani 1 1 d . U .
H37A H 1.1934 -0.1422 0.0934 0.071 Uiso 1 1 calc R U .
C55 C 0.772(2) 0.7720(12) 0.4834(12) 0.055(7) Uani 1 1 d . U .
H55A H 0.8315 0.7566 0.4586 0.083 Uiso 1 1 calc R U .
H55B H 0.7763 0.7567 0.5191 0.083 Uiso 1 1 calc R U .
H55C H 0.7094 0.7604 0.4730 0.083 Uiso 1 1 calc R U .
N1 N 0.8404(14) 0.5182(8) 0.0899(7) 0.034(4) Uani 1 1 d . U .
H1A H 0.7848 0.5421 0.0941 0.040 Uiso 1 1 calc R U .
H1B H 0.8849 0.5195 0.1112 0.040 Uiso 1 1 calc R U .
N2 N 0.9514(15) 0.4490(9) 0.0434(8) 0.037(3) Uani 1 1 d . U .
H2A H 0.9996 0.4573 0.0604 0.044 Uiso 1 1 calc R U .
N3 N 0.9648(13) 0.4052(7) 0.0082(7) 0.023(3) Uani 1 1 d . U .
N4 N 0.9669(16) 0.3375(9) -0.0699(8) 0.041(3) Uani 1 1 d . U .
N5 N 0.8063(13) 0.3594(7) -0.1131(7) 0.024(3) Uani 1 1 d . U .
N6 N 0.7232(14) 0.3865(8) -0.1345(8) 0.031(4) Uani 1 1 d . U .
H6B H 0.7086 0.3769 -0.1648 0.037 Uiso 1 1 calc R U .
N7 N 0.5825(13) 0.4564(7) -0.1228(7) 0.024(2) Uani 1 1 d . U .
H7A H 0.5457 0.4857 -0.1064 0.029 Uiso 1 1 calc R U .
H7B H 0.5664 0.4437 -0.1517 0.029 Uiso 1 1 calc R U .
N8 N 1.4008(13) 0.4534(8) -0.0041(7) 0.028(4) Uani 1 1 d . U .
H8A H 1.3757 0.4864 0.0104 0.033 Uiso 1 1 calc R U .
H8B H 1.3920 0.4463 -0.0362 0.033 Uiso 1 1 calc R U .
N9 N 1.4876(12) 0.3598(7) 0.0003(7) 0.022(3) Uani 1 1 d . U .
H9A H 1.4866 0.3534 -0.0330 0.027 Uiso 1 1 calc R U .
N10 N 1.5221(16) 0.3187(9) 0.0335(9) 0.043(3) Uani 1 1 d . U .
N11 N 1.5593(13) 0.2491(7) 0.1104(7) 0.023(3) Uani 1 1 d . U .
N12 N 1.4984(12) 0.3004(7) 0.1998(7) 0.019(3) Uani 1 1 d . U .
N13 N 1.4580(14) 0.3355(8) 0.2423(8) 0.031(4) Uani 1 1 d . U .
H13A H 1.4531 0.3237 0.2754 0.037 Uiso 1 1 calc R U .
N14 N 1.3978(13) 0.4297(8) 0.2674(7) 0.026(4) Uani 1 1 d . U .
H14A H 1.3794 0.4663 0.2614 0.031 Uiso 1 1 calc R U .
H14B H 1.3986 0.4168 0.2999 0.031 Uiso 1 1 calc R U .
N15 N 1.0891(16) 0.6397(9) 0.3957(7) 0.045(6) Uani 1 1 d . . .
H15B H 1.0383 0.6330 0.3799 0.054 Uiso 1 1 calc R U .
H15C H 1.1405 0.6579 0.3785 0.054 Uiso 1 1 calc R U .
N16 N 1.1608(13) 0.6427(8) 0.4734(7) 0.027(4) Uani 1 1 d . U .
H16B H 1.2053 0.6660 0.4571 0.032 Uiso 1 1 calc R U .
N17 N 1.1594(13) 0.6254(8) 0.5255(7) 0.026(4) Uani 1 1 d . U .
N18 N 1.1159(14) 0.5882(8) 0.6224(7) 0.031(4) Uani 1 1 d . U .
N19 N 0.9493(13) 0.5354(8) 0.6396(7) 0.023(3) Uani 1 1 d . U .
N20 N 0.8581(13) 0.5102(8) 0.6412(7) 0.026(4) Uani 1 1 d . U .
H20A H 0.8252 0.4939 0.6698 0.031 Uiso 1 1 calc R U .
N21 N 0.7310(15) 0.4910(9) 0.5921(8) 0.041(5) Uani 1 1 d . U .
H21D H 0.7008 0.4974 0.5645 0.049 Uiso 1 1 calc R U .
H21E H 0.7023 0.4706 0.6193 0.049 Uiso 1 1 calc R U .
N22 N 0.7950(19) 0.0034(10) -0.0526(10) 0.064(5) Uani 1 1 d . U .
H22D H 0.7345 0.0218 -0.0526 0.077 Uiso 1 1 calc R U .
H22E H 0.8346 -0.0058 -0.0827 0.077 Uiso 1 1 calc R U .
N23 N 0.9202(17) -0.0457(10) -0.0062(9) 0.051(3) Uani 1 1 d . U .
H23A H 0.9613 -0.0566 -0.0353 0.062 Uiso 1 1 calc R U .
N24 N 0.942(2) -0.0613(12) 0.0431(11) 0.071(2) Uani 1 1 d . U .
N25 N 0.9663(18) -0.0902(10) 0.1397(10) 0.053(4) Uani 1 1 d . U .
N26 N 0.801(2) -0.0510(12) 0.2039(12) 0.077(2) Uani 1 1 d . U .
N27 N 0.7050(18) -0.0277(10) 0.2368(10) 0.060(3) Uani 1 1 d . U .
H27B H 0.6876 -0.0286 0.2714 0.072 Uiso 1 1 calc R U .
N28 N 0.5464(17) 0.0168(10) 0.2298(10) 0.056(5) Uani 1 1 d . U .
H28B H 0.4986 0.0352 0.2145 0.068 Uiso 1 1 calc R U .
H28C H 0.5350 0.0100 0.2641 0.068 Uiso 1 1 calc R U .
N29 N 0.617(2) 1.1524(13) 0.5333(12) 0.093(8) Uani 1 1 d . U .
H29A H 0.5539 1.1579 0.5501 0.112 Uiso 1 1 calc R U .
H29B H 0.6545 1.1819 0.5255 0.112 Uiso 1 1 calc R U .
N30 N 0.762(2) 1.0928(12) 0.4894(10) 0.067(5) Uani 1 1 d . U .
H30A H 0.7963 1.1233 0.4806 0.081 Uiso 1 1 calc R U .
N31 N 0.8023(18) 1.0375(10) 0.4762(9) 0.052(4) Uani 1 1 d . U .
N32 N 0.8431(15) 0.9269(8) 0.4618(8) 0.033(4) Uani 1 1 d . U .
N33 N 0.6981(16) 0.8693(9) 0.5119(8) 0.040(4) Uani 1 1 d . U .
N34 N 0.6164(17) 0.8453(10) 0.5392(9) 0.048(4) Uani 1 1 d . U .
H34A H 0.6102 0.8079 0.5402 0.058 Uiso 1 1 calc R U .
N35 N 0.4644(19) 0.8635(12) 0.6018(10) 0.070(7) Uani 1 1 d . U .
H35A H 0.4150 0.8867 0.6190 0.084 Uiso 1 1 calc R U .
H35B H 0.4646 0.8259 0.6074 0.084 Uiso 1 1 calc R U .
O1W O 0.7541(10) 0.3514(6) 0.0133(5) 0.021(3) Uani 1 1 d . U .
O2W O 0.9072(9) 0.4710(5) -0.0992(5) 0.014(3) Uani 1 1 d . U .
O3W O 1.6529(10) 0.3690(6) 0.1244(6) 0.021(3) Uani 1 1 d . U .
O4W O 0.9317(12) 0.6604(7) 0.5657(6) 0.033(4) Uani 1 1 d . U .
O5W O 1.1082(10) 0.4990(6) 0.5432(6) 0.027(3) Uani 1 1 d . U .
O6W O 0.7662(16) -0.1025(12) 0.0779(8) 0.118(10) Uani 1 1 d D . .
O7W O 0.6195(16) 0.9731(8) 0.4392(8) 0.061(6) Uani 1 1 d . . .
O8W O 0.7459(17) 0.9674(8) 0.5814(7) 0.059(6) Uani 1 1 d . . .
O9W O 0.733(4) 1.054(2) 0.649(2) 0.100(14) Uani 0.5 1 d . U P
O10W O 0.6619(15) 0.5029(10) 0.4937(7) 0.067(6) Uani 1 1 d . U .
O11W O 0.842(3) 1.1975(14) 0.5082(14) 0.143(11) Uani 1 1 d . U .
O12W O 1.475(3) 0.2560(16) 0.4165(15) 0.054(10) Uani 0.5 1 d . U P
O13W O 0.5228(17) 0.0166(10) 0.0772(9) 0.082(7) Uani 1 1 d . U .
O14W O 0.4264(16) 0.3794(9) 0.3738(8) 0.064(6) Uani 1 1 d . U .
O15W O 0.5880(17) 0.0637(9) -0.0279(9) 0.080(6) Uani 1 1 d . U .
O16W O 0.7751(10) 0.5526(6) -0.1433(6) 0.029(4) Uani 1 1 d . U .
O17W O 0.7347(14) 0.6380(8) 0.5361(7) 0.057(5) Uani 1 1 d . U .

loop_
_atom_site_aniso_label
_atom_site_aniso_U_11
_atom_site_aniso_U_22
_atom_site_aniso_U_33
_atom_site_aniso_U_23
_atom_site_aniso_U_13
_atom_site_aniso_U_12
W1 0.0141(4) 0.0146(4) 0.0173(4) -0.0003(3) -0.0052(3) -0.0009(3)
W2 0.0179(4) 0.0189(4) 0.0198(4) 0.0003(3) -0.0070(3) -0.0061(3)
W3 0.0169(4) 0.0139(4) 0.0274(4) -0.0056(3) -0.0123(3) 0.0024(3)
W4 0.0106(4) 0.0365(5) 0.0186(4) -0.0088(4) -0.0025(3) -0.0059(4)
W5 0.0206(4) 0.0297(5) 0.0370(5) -0.0163(4) -0.0126(4) 0.0003(4)
W6 0.0131(4) 0.0130(4) 0.0169(4) -0.0009(3) -0.0048(3) -0.0049(3)
W7 0.0218(4) 0.0307(5) 0.0327(5) -0.0139(4) -0.0125(4) 0.0134(4)
W8 0.0196(4) 0.0151(4) 0.0276(5) -0.0063(4) -0.0031(4) -0.0057(3)
W9 0.0223(4) 0.0133(4) 0.0593(6) -0.0080(4) -0.0244(4) -0.0002(3)
W10 0.0107(4) 0.0125(4) 0.0164(4) -0.0020(3) -0.0029(3) -0.0031(3)
W11 0.0134(4) 0.0178(4) 0.0316(5) -0.0028(4) -0.0063(3) -0.0031(3)
W12 0.0183(4) 0.0381(5) 0.0170(4) 0.0042(4) -0.0062(3) -0.0165(4)
W13 0.0117(4) 0.0173(4) 0.0256(4) 0.0027(4) -0.0067(3) -0.0032(3)
W14 0.0113(4) 0.0153(4) 0.0440(5) 0.0008(4) -0.0093(4) 0.0002(3)
W15 0.0137(4) 0.0243(4) 0.0163(4) -0.0019(3) -0.0050(3) -0.0065(3)
W16 0.0160(4) 0.0162(4) 0.0571(6) 0.0060(4) -0.0075(4) -0.0078(4)
W17 0.0148(4) 0.0500(6) 0.0302(5) -0.0242(4) -0.0039(4) 0.0029(4)
W18 0.0243(4) 0.0134(4) 0.0495(6) 0.0064(4) -0.0165(4) -0.0064(4)
W19 0.0142(4) 0.0117(4) 0.0272(5) -0.0007(3) -0.0046(3) -0.0029(3)
W20 0.0469(6) 0.0135(4) 0.0485(6) -0.0078(4) -0.0241(5) 0.0028(4)
W21 0.0186(4) 0.0391(5) 0.0239(5) 0.0044(4) -0.0062(4) -0.0087(4)
W22 0.0248(4) 0.0280(5) 0.0353(5) 0.0100(4) -0.0180(4) -0.0095(4)
W23 0.0170(4) 0.0576(6) 0.0197(5) -0.0161(4) -0.0033(4) -0.0064(4)
W24 0.0235(5) 0.0313(5) 0.0497(6) -0.0272(4) -0.0111(4) 0.0034(4)
Zn1 0.0122(11) 0.0157(11) 0.0170(11) -0.0003(9) -0.0040(9) 0.0007(9)
Zn2 0.0125(11) 0.0146(11) 0.0201(12) -0.0003(9) -0.0056(9) -0.0019(9)
Zn3 0.0252(13) 0.0389(15) 0.0212(13) 0.0057(11) -0.0095(10) -0.0170(11)
Zn4 0.0328(14) 0.0209(15) 0.1219(17) -0.0179(16) -0.0417(13) 0.0050(12)
Zn5 0.0553(19) 0.0337(17) 0.0455(18) 0.0092(14) -0.0054(15) 0.0023(15)
B1 0.016(3) 0.017(3) 0.015(3) 0.000(2) -0.005(2) -0.004(2)
B2 0.027(3) 0.027(3) 0.028(3) -0.002(2) -0.005(2) -0.003(2)
O1 0.013(3) 0.014(3) 0.016(3) 0.000(2) -0.002(2) 0.000(2)
O2 0.020(3) 0.020(3) 0.018(3) 0.000(2) -0.004(2) -0.003(2)
O3 0.016(3) 0.016(3) 0.016(3) 0.000(2) -0.003(2) -0.001(2)
O4 0.021(4) 0.020(4) 0.021(4) -0.003(3) -0.005(3) 0.001(3)
O5 0.023(4) 0.018(4) 0.025(4) -0.001(3) -0.004(3) -0.006(3)
O6 0.018(4) 0.015(4) 0.019(4) 0.001(3) -0.006(3) 0.000(3)
O7 0.014(4) 0.017(4) 0.017(4) -0.003(3) -0.001(3) 0.003(3)
O8 0.020(4) 0.022(4) 0.019(4) 0.001(3) -0.001(3) 0.000(3)
O9 0.021(4) 0.025(4) 0.025(4) -0.004(3) -0.006(3) -0.004(3)
O10 0.027(4) 0.024(4) 0.030(4) -0.004(3) -0.007(3) -0.002(3)
O11 0.015(4) 0.017(4) 0.015(4) 0.000(3) -0.003(3) -0.001(3)
O12 0.029(4) 0.031(4) 0.033(4) 0.000(3) -0.011(3) -0.004(3)
O13 0.045(9) 0.025(8) 0.033(9) 0.005(7) -0.018(7) -0.002(7)
O14 0.007(3) 0.009(4) 0.007(3) -0.005(3) -0.002(3) -0.002(3)
O15 0.019(4) 0.021(4) 0.025(4) 0.001(3) -0.004(3) -0.004(3)
O16 0.024(4) 0.027(4) 0.023(4) -0.001(3) -0.009(3) -0.002(3)
O17 0.012(4) 0.007(4) 0.012(4) -0.003(3) -0.002(3) 0.002(3)
O18 0.008(3) 0.007(4) 0.008(4) -0.002(3) 0.001(3) -0.002(3)
O19 0.028(4) 0.024(4) 0.026(4) -0.003(3) -0.005(3) -0.003(3)
O20 0.031(4) 0.030(4) 0.033(4) -0.003(3) -0.010(3) 0.001(3)
O21 0.021(4) 0.016(4) 0.020(4) -0.002(3) -0.001(3) -0.002(3)
O22 0.024(4) 0.025(4) 0.028(4) -0.003(3) -0.009(3) -0.004(3)
O23 0.013(4) 0.018(4) 0.018(4) -0.004(3) -0.002(3) -0.002(3)
O24 0.011(4) 0.024(4) 0.017(4) 0.002(3) -0.003(3) -0.009(3)
O25 0.021(5) 0.026(6) 0.027(6) 0.000(5) -0.005(5) -0.016(5)
O26 0.027(6) 0.042(6) 0.026(6) -0.003(5) -0.014(5) -0.010(5)
O27 0.019(4) 0.020(4) 0.021(4) 0.000(3) -0.006(3) -0.004(3)
O28 0.021(8) 0.050(11) 0.065(12) -0.015(9) -0.002(8) -0.007(8)
O29 0.051(10) 0.016(8) 0.048(10) 0.014(7) -0.025(8) -0.016(7)
O30 0.015(4) 0.013(4) 0.016(4) -0.002(3) -0.001(3) -0.003(3)
O31 0.037(6) 0.041(6) 0.046(6) -0.004(5) -0.019(5) -0.001(5)
O32 0.034(8) 0.017(7) 0.032(8) 0.006(6) -0.021(6) -0.010(6)
O33 0.029(4) 0.024(4) 0.029(4) -0.001(3) -0.006(3) -0.005(3)
O34 0.027(4) 0.026(4) 0.031(4) 0.002(3) -0.006(3) -0.003(3)
O35 0.020(4) 0.021(4) 0.023(4) 0.002(3) -0.005(3) 0.000(3)
O36 0.023(4) 0.024(4) 0.028(4) -0.003(3) -0.006(3) 0.000(3)
O37 0.034(4) 0.035(4) 0.033(4) 0.001(3) -0.006(3) -0.007(3)
O38 0.013(5) 0.016(5) 0.026(6) -0.001(5) -0.003(4) 0.005(4)
O39 0.010(4) 0.014(4) 0.014(4) -0.003(3) 0.000(3) -0.003(3)
O40 0.030(4) 0.039(4) 0.032(4) -0.002(3) -0.008(3) -0.007(3)
O41 0.017(4) 0.020(4) 0.022(4) -0.002(3) -0.004(3) -0.003(3)
O42 0.016(4) 0.017(4) 0.016(4) 0.000(3) -0.002(3) 0.000(3)
O43 0.021(4) 0.022(4) 0.026(4) 0.002(3) -0.003(3) -0.001(3)
O44 0.027(4) 0.026(4) 0.027(4) -0.001(3) -0.009(3) -0.002(3)
O45 0.021(5) 0.022(6) 0.023(6) -0.008(5) -0.005(4) 0.010(5)
O46 0.034(4) 0.034(4) 0.035(4) -0.001(3) -0.008(3) -0.007(3)
O47 0.022(4) 0.024(4) 0.025(4) -0.001(3) -0.007(3) -0.001(3)
O48 0.028(4) 0.031(4) 0.030(4) -0.001(3) -0.007(3) -0.008(3)
O49 0.029(4) 0.030(4) 0.032(4) -0.003(3) -0.006(3) -0.002(3)
O50 0.051(10) 0.017(8) 0.046(10) -0.001(7) -0.015(8) -0.008(7)
O51 0.027(4) 0.027(4) 0.032(4) -0.001(3) -0.002(3) -0.002(3)
O52 0.020(4) 0.028(4) 0.026(4) -0.003(3) -0.002(3) -0.002(3)
O53 0.011(7) 0.037(9) 0.013(7) 0.006(6) -0.002(5) -0.001(6)
O54 0.021(8) 0.046(10) 0.043(10) -0.005(8) -0.011(7) 0.011(7)
O55 0.032(5) 0.031(5) 0.030(5) 0.002(5) -0.007(5) -0.013(5)
O56 0.034(5) 0.029(5) 0.032(5) 0.003(5) -0.002(5) -0.012(5)
O57 0.029(4) 0.026(4) 0.030(4) 0.002(3) -0.009(3) -0.003(3)
O58 0.031(4) 0.031(4) 0.033(4) -0.005(3) -0.004(3) -0.004(3)
O59 0.017(4) 0.019(4) 0.018(4) -0.001(3) -0.006(3) 0.001(3)
O60 0.021(4) 0.024(4) 0.024(4) -0.001(3) -0.004(3) -0.001(3)
O61 0.025(4) 0.021(4) 0.024(4) 0.002(3) -0.004(3) -0.003(3)
O62 0.032(6) 0.022(6) 0.026(6) -0.005(5) -0.005(5) -0.005(5)
O63 0.077(5) 0.080(5) 0.079(5) -0.005(3) -0.017(3) -0.004(3)
O64 0.030(6) 0.025(6) 0.034(6) -0.009(5) -0.004(5) -0.007(5)
O65 0.012(7) 0.030(8) 0.033(9) -0.002(7) 0.000(6) 0.000(6)
O66 0.021(7) 0.033(8) 0.033(8) 0.000(6) -0.015(6) 0.001(6)
O67 0.045(9) 0.059(10) 0.033(9) -0.004(8) -0.004(7) -0.029(8)
O68 0.029(6) 0.029(6) 0.025(6) 0.007(5) -0.007(5) -0.004(5)
O69 0.046(7) 0.018(6) 0.041(7) -0.017(5) -0.008(6) 0.006(6)
O70 0.028(6) 0.036(7) 0.040(7) 0.009(6) -0.017(5) -0.004(5)
O71 0.035(7) 0.030(7) 0.042(7) 0.002(6) -0.006(6) -0.009(6)
O72 0.085(11) 0.015(8) 0.055(9) 0.000(7) -0.035(8) -0.010(7)
O73 0.035(7) 0.031(7) 0.043(7) -0.013(6) -0.013(5) -0.008(5)
O74 0.046(10) 0.040(10) 0.033(9) -0.003(8) -0.011(7) -0.023(8)
O75 0.041(9) 0.029(9) 0.075(12) 0.002(9) -0.032(8) 0.011(8)
O76 0.020(8) 0.039(9) 0.031(9) -0.016(7) -0.005(6) 0.012(7)
O77 0.030(7) 0.037(7) 0.057(7) 0.001(6) -0.017(6) -0.001(6)
O78 0.023(8) 0.053(10) 0.030(9) 0.015(8) -0.009(7) -0.006(7)
O79 0.038(7) 0.040(7) 0.032(7) -0.012(6) -0.012(5) -0.009(6)
O80 0.024(6) 0.022(6) 0.019(6) 0.008(5) -0.008(5) -0.005(5)
O81 0.014(8) 0.075(13) 0.038(10) -0.005(9) -0.005(7) -0.001(8)
O82 0.022(6) 0.019(6) 0.018(6) 0.000(5) -0.008(5) -0.010(5)
O83 0.026(6) 0.040(7) 0.043(7) -0.022(6) -0.010(5) 0.006(6)
O84 0.023(6) 0.027(6) 0.025(6) 0.001(5) -0.004(5) -0.011(5)
O85 0.036(7) 0.044(7) 0.029(7) 0.001(6) -0.005(6) -0.008(6)
O86 0.010(6) 0.016(7) 0.035(8) -0.007(6) 0.004(6) -0.005(5)
O87 0.025(8) 0.059(10) 0.039(9) -0.003(8) -0.008(7) -0.005(7)
O88 0.030(8) 0.071(10) 0.040(9) -0.031(8) -0.011(7) 0.006(8)
O89 0.071(9) 0.062(9) 0.077(9) -0.004(7) 0.000(7) -0.004(7)
O90 0.072(8) 0.054(8) 0.069(9) 0.013(7) -0.008(7) 0.004(7)
C1 0.028(4) 0.026(5) 0.027(5) 0.000(4) -0.005(4) -0.004(4)
C2 0.020(5) 0.018(5) 0.018(5) 0.001(4) -0.003(4) -0.001(4)
C3 0.016(5) 0.021(5) 0.019(5) -0.001(4) -0.003(4) -0.001(4)
C4 0.016(5) 0.019(5) 0.022(5) 0.002(4) -0.005(4) 0.000(4)
C5 0.014(5) 0.015(5) 0.018(5) 0.001(4) -0.001(4) 0.003(4)
C6 0.036(5) 0.035(5) 0.037(5) 0.001(4) -0.005(4) -0.006(4)
C7 0.033(5) 0.030(5) 0.030(5) -0.001(4) -0.004(4) -0.006(4)
C8 0.015(5) 0.019(5) 0.018(5) -0.002(4) -0.001(4) -0.003(4)
C9 0.030(5) 0.027(5) 0.031(5) -0.002(4) -0.007(4) -0.003(4)
C10 0.022(7) 0.022(8) 0.016(7) 0.006(6) -0.011(6) -0.010(6)
C11 0.034(8) 0.027(8) 0.036(8) -0.004(7) -0.009(7) -0.001(7)
C12 0.014(5) 0.016(5) 0.020(5) 0.003(4) -0.004(4) -0.001(4)
C13 0.029(5) 0.030(5) 0.030(5) -0.003(4) -0.003(4) -0.001(4)
C14 0.020(11) 0.013(11) 0.045(14) -0.005(10) -0.006(10) 0.005(9)
C15 0.036(13) 0.032(13) 0.042(14) -0.011(11) -0.012(11) 0.002(11)
C16 0.044(6) 0.041(6) 0.044(6) -0.001(4) -0.008(4) 0.000(4)
C17 0.054(6) 0.053(6) 0.055(6) -0.001(4) -0.011(4) -0.001(4)
C18 0.019(5) 0.021(5) 0.024(5) -0.002(4) -0.005(4) -0.003(4)
C19 0.024(5) 0.028(5) 0.028(5) 0.000(4) -0.008(4) -0.001(4)
C20 0.024(4) 0.028(5) 0.027(5) -0.001(4) -0.005(4) -0.004(4)
C38 0.037(5) 0.037(5) 0.041(5) -0.001(4) -0.007(4) -0.003(4)
C39 0.036(5) 0.035(5) 0.040(5) -0.002(4) -0.009(4) -0.003(4)
C40 0.053(6) 0.051(6) 0.057(6) -0.002(4) -0.012(4) -0.007(4)
C41 0.052(3) 0.042(5) 0.052(4) -0.005(3) 0.000(2) -0.011(3)
C42 0.051(6) 0.051(6) 0.054(6) -0.003(4) -0.010(4) -0.005(4)
C43 0.041(9) 0.042(9) 0.068(10) 0.007(7) -0.011(7) -0.002(7)
C44 0.060(8) 0.056(8) 0.061(8) -0.005(7) -0.015(7) 0.005(7)
C45 0.061(6) 0.058(6) 0.061(6) -0.001(4) -0.007(4) -0.006(4)
C46 0.073(12) 0.053(17) 0.041(16) 0.009(13) 0.013(11) -0.043(13)
C47 0.037(6) 0.038(6) 0.039(6) 0.002(4) -0.003(4) -0.001(4)
C48 0.058(6) 0.060(6) 0.060(6) 0.000(4) -0.009(4) -0.005(4)
C49 0.049(5) 0.047(5) 0.047(5) 0.001(4) -0.003(4) -0.003(4)
C50 0.041(5) 0.038(5) 0.041(5) 0.000(4) -0.003(4) -0.001(4)
C51 0.045(6) 0.043(6) 0.043(6) 0.000(4) -0.008(4) -0.003(4)
C52 0.033(5) 0.035(6) 0.032(5) -0.002(4) -0.008(4) -0.003(4)
C53 0.045(6) 0.043(6) 0.046(6) 0.002(4) -0.007(4) -0.004(4)
C54 0.064(10) 0.063(10) 0.057(10) 0.006(8) -0.010(8) -0.005(8)
C21 0.019(7) 0.024(8) 0.027(8) 0.005(6) -0.009(6) 0.005(6)
C22 0.051(9) 0.051(9) 0.045(9) -0.002(7) -0.016(7) -0.002(7)
C23 0.036(5) 0.035(6) 0.035(6) 0.000(4) -0.007(4) -0.004(4)
C24 0.043(6) 0.041(6) 0.040(6) -0.001(4) -0.008(4) -0.009(4)
C25 0.020(5) 0.022(5) 0.019(5) 0.002(4) -0.002(4) 0.000(4)
C26 0.023(5) 0.025(5) 0.022(5) -0.002(4) -0.003(4) -0.003(4)
C27 0.028(5) 0.028(5) 0.027(5) -0.001(4) -0.007(4) -0.002(4)
C28 0.032(5) 0.029(5) 0.027(5) -0.003(4) -0.006(4) -0.002(4)
C29 0.023(4) 0.022(5) 0.026(5) -0.001(4) -0.007(4) -0.001(4)
C30 0.018(5) 0.020(5) 0.020(5) 0.000(4) -0.005(4) -0.003(4)
C31 0.033(5) 0.035(6) 0.032(5) 0.001(4) -0.007(4) -0.004(4)
C32 0.026(8) 0.032(8) 0.023(8) 0.003(7) -0.004(6) 0.004(7)
C33 0.033(8) 0.052(9) 0.044(9) 0.000(7) -0.008(7) -0.014(7)
C34 0.060(6) 0.061(6) 0.060(6) -0.004(4) -0.014(4) -0.002(4)
C35 0.049(4) 0.046(5) 0.047(5) -0.004(4) -0.008(4) -0.006(4)
C36 0.065(6) 0.065(6) 0.068(6) -0.004(4) -0.015(4) -0.006(4)
C37 0.058(6) 0.058(6) 0.062(6) -0.003(4) -0.012(4) -0.003(4)
C55 0.053(9) 0.051(10) 0.063(10) -0.003(8) -0.016(7) -0.003(7)
N1 0.035(7) 0.042(8) 0.029(7) -0.009(6) -0.019(6) 0.001(6)
N2 0.036(4) 0.038(5) 0.038(5) -0.004(4) -0.009(4) -0.002(4)
N3 0.025(5) 0.023(5) 0.022(5) 0.001(4) -0.005(4) -0.004(4)
N4 0.041(4) 0.040(5) 0.044(5) 0.001(4) -0.013(4) -0.008(4)
N5 0.025(5) 0.023(5) 0.025(5) -0.001(4) -0.008(4) 0.000(4)
N6 0.033(5) 0.031(5) 0.031(5) 0.000(4) -0.009(4) -0.003(4)
N7 0.024(2) 0.025(2) 0.024(2) -0.0015(17) -0.0055(17) -0.0025(17)
N8 0.025(6) 0.035(7) 0.026(7) 0.006(6) -0.012(5) -0.002(6)
N9 0.023(5) 0.024(5) 0.022(5) -0.005(4) -0.009(4) -0.002(4)
N10 0.039(4) 0.043(5) 0.052(5) -0.004(4) -0.015(4) -0.005(4)
N11 0.021(5) 0.024(5) 0.024(5) -0.002(4) -0.008(4) 0.000(4)
N12 0.018(5) 0.019(5) 0.021(5) -0.001(4) -0.004(4) -0.007(4)
N13 0.031(5) 0.031(5) 0.031(5) -0.001(4) -0.004(4) -0.006(4)
N14 0.034(7) 0.025(7) 0.018(7) 0.000(6) -0.002(6) -0.009(6)
N15 0.050(13) 0.071(15) 0.016(10) 0.023(10) -0.007(9) -0.021(11)
N16 0.027(5) 0.029(5) 0.026(5) -0.001(4) -0.006(4) -0.009(4)
N17 0.026(5) 0.028(5) 0.024(5) 0.000(4) -0.006(4) -0.005(4)
N18 0.029(5) 0.034(5) 0.030(5) 0.000(4) -0.009(4) -0.006(4)
N19 0.023(5) 0.025(5) 0.022(5) 0.001(4) -0.004(4) -0.005(4)
N20 0.024(5) 0.027(5) 0.026(5) 0.001(4) -0.006(4) -0.003(4)
N21 0.037(8) 0.048(8) 0.043(8) 0.001(7) -0.018(6) -0.007(7)
N22 0.063(8) 0.065(8) 0.064(8) -0.016(7) -0.019(7) 0.011(7)
N23 0.051(5) 0.051(5) 0.053(4) -0.006(4) -0.013(4) -0.001(4)
N24 0.073(4) 0.067(4) 0.079(3) 0.005(3) -0.034(2) -0.007(3)
N25 0.053(5) 0.053(5) 0.056(5) -0.001(4) -0.017(4) 0.000(4)
N26 0.055(3) 0.066(4) 0.1125(19) -0.011(3) -0.023(2) 0.005(3)
N27 0.060(3) 0.058(5) 0.065(5) 0.000(4) -0.017(3) -0.010(3)
N28 0.054(8) 0.055(8) 0.061(8) 0.000(7) -0.017(6) 0.000(7)
N29 0.098(11) 0.087(10) 0.091(11) -0.004(8) -0.004(8) -0.008(8)
N30 0.069(6) 0.065(6) 0.067(6) -0.001(4) -0.011(4) -0.004(4)
N31 0.055(5) 0.050(6) 0.051(6) 0.000(4) -0.008(4) -0.003(4)
N32 0.036(5) 0.032(5) 0.031(5) -0.001(4) -0.006(4) -0.001(4)
N33 0.039(5) 0.040(5) 0.041(5) -0.001(4) -0.004(4) -0.002(4)
N34 0.047(5) 0.048(6) 0.049(6) 0.000(4) -0.008(4) -0.006(4)
N35 0.064(9) 0.071(10) 0.070(10) -0.001(8) 0.004(7) -0.008(7)
O1W 0.021(6) 0.026(6) 0.019(6) -0.001(5) -0.013(5) -0.007(5)
O2W 0.010(5) 0.013(6) 0.019(6) -0.011(5) -0.001(4) -0.003(4)
O3W 0.009(5) 0.025(6) 0.029(6) -0.005(5) -0.001(5) -0.002(5)
O4W 0.032(6) 0.036(7) 0.032(7) 0.000(6) -0.008(5) -0.012(6)
O5W 0.015(6) 0.035(7) 0.029(6) -0.001(5) -0.001(5) -0.007(5)
O6W 0.072(15) 0.15(2) 0.14(2) -0.050(18) -0.024(15) -0.058(15)
O7W 0.085(14) 0.045(11) 0.061(12) 0.016(9) -0.038(10) -0.001(10)
O8W 0.099(16) 0.051(12) 0.026(10) 0.004(9) -0.006(10) -0.013(11)
O9W 0.11(2) 0.091(19) 0.10(2) 0.008(15) -0.012(15) -0.008(15)
O10W 0.070(11) 0.096(13) 0.040(9) 0.018(9) -0.025(8) -0.024(10)
O11W 0.173(18) 0.122(16) 0.132(17) -0.020(13) -0.006(14) -0.030(14)
O12W 0.055(16) 0.048(15) 0.057(16) -0.018(13) 0.000(13) -0.009(13)
O13W 0.080(12) 0.093(13) 0.083(12) -0.036(10) -0.038(9) -0.007(10)
O14W 0.069(11) 0.061(11) 0.065(11) 0.000(9) -0.023(9) 0.001(9)
O15W 0.081(11) 0.069(12) 0.098(12) -0.030(10) -0.050(10) 0.024(10)
O16W 0.004(6) 0.034(8) 0.048(9) 0.010(7) 0.000(6) -0.003(6)
O17W 0.064(10) 0.063(11) 0.055(10) 0.001(8) -0.036(8) -0.009(9)

loop_
_atom_type_symbol
_atom_type_description
_atom_type_scat_dispersion_real
_atom_type_scat_dispersion_imag
_atom_type_scat_source
C C 0.0033 0.0016 'International Tables Vol C Tables 4.2.6.8 and 6.1.1.4'
H H 0.0000 0.0000 'International Tables Vol C Tables 4.2.6.8 and 6.1.1.4'
B B 0.0013 0.0007 'International Tables Vol C Tables 4.2.6.8 and 6.1.1.4'
N N 0.0061 0.0033 'International Tables Vol C Tables 4.2.6.8 and 6.1.1.4'
O O 0.0106 0.0060 'International Tables Vol C Tables 4.2.6.8 and 6.1.1.4'
Zn Zn 0.2839 1.4301 'International Tables Vol C Tables 4.2.6.8 and 6.1.1.4'
W W -0.8490 6.8722 'International Tables Vol C Tables 4.2.6.8 and 6.1.1.4'

loop_
_geom_angle_atom_site_label_1
_geom_angle_atom_site_label_2
_geom_angle_atom_site_label_3
_geom_angle
O62 W1 O4 100.1(6)
O62 W1 O11 97.7(6)
O4 W1 O11 93.7(6)
O62 W1 O65 102.6(6)
O4 W1 O65 86.9(6)
O11 W1 O65 159.3(6)
O62 W1 O17 98.9(6)
O4 W1 O17 160.8(5)
O11 W1 O17 86.6(5)
O65 W1 O17 86.2(5)
O62 W1 O3 171.4(6)
O4 W1 O3 86.5(5)
O11 W1 O3 76.3(5)
O65 W1 O3 83.2(5)
O17 W1 O3 74.9(5)
O50 W2 O68 98.7(7)
O50 W2 O80 101.9(7)
O68 W2 O80 159.2(6)
O50 W2 O18 101.3(6)
O68 W2 O18 89.8(5)
O80 W2 O18 88.7(5)
O50 W2 O76 99.0(7)
O68 W2 O76 85.8(6)
O80 W2 O76 88.4(6)
O18 W2 O76 159.6(6)
O50 W2 O41 170.0(6)
O68 W2 O41 73.9(5)
O80 W2 O41 85.3(5)
O18 W2 O41 85.6(5)
O76 W2 O41 74.0(5)
O45 W3 O7 100.1(6)
O45 W3 O12 99.6(6)
O7 W3 O12 86.3(6)
O45 W3 O47 97.8(6)
O7 W3 O47 162.1(6)
O12 W3 O47 90.4(6)
O45 W3 O44 98.9(6)
O7 W3 O44 88.8(6)
O12 W3 O44 161.4(6)
O47 W3 O44 88.7(6)
O45 W3 O43 173.3(5)
O7 W3 O43 85.0(5)
O12 W3 O43 84.9(6)
O47 W3 O43 77.1(5)
O44 W3 O43 76.8(5)
O26 W4 O14 99.4(6)
O26 W4 O13 100.8(7)
O14 W4 O13 92.6(6)
O26 W4 O24 98.9(6)
O14 W4 O24 89.6(5)
O13 W4 O24 159.5(6)
O26 W4 O52 97.8(6)
O14 W4 O52 162.2(5)
O13 W4 O52 88.5(6)
O24 W4 O52 83.4(6)
O26 W4 O9 171.6(6)
O14 W4 O9 88.5(5)
O13 W4 O9 75.9(6)
O24 W4 O9 83.8(5)
O52 W4 O9 74.5(5)
O28 W5 O32 98.6(7)
O28 W5 O7 100.7(7)
O32 W5 O7 89.9(6)
O28 W5 O49 98.3(7)
O32 W5 O49 90.9(6)
O7 W5 O49 160.5(6)
O28 W5 O36 100.0(7)
O32 W5 O36 161.3(6)
O7 W5 O36 86.3(6)
O49 W5 O36 86.8(6)
O28 W5 O27 171.4(6)
O32 W5 O27 76.0(5)
O7 W5 O27 86.1(5)
O49 W5 O27 75.3(5)
O36 W5 O27 85.5(5)
O38 W6 O5 102.7(6)
O38 W6 O6 99.4(6)
O5 W6 O6 94.1(6)
O38 W6 O11 97.3(6)
O5 W6 O11 159.2(6)
O6 W6 O11 88.2(5)
O38 W6 O14 100.6(5)
O5 W6 O14 86.7(5)
O6 W6 O14 159.4(5)
O11 W6 O14 84.1(5)
O38 W6 O3 170.4(5)
O5 W6 O3 86.0(5)
O6 W6 O3 75.7(5)
O11 W6 O3 74.5(5)
O14 W6 O3 83.8(4)
O81 W7 O20 102.1(7)
O81 W7 O54 99.8(7)
O20 W7 O54 92.5(7)
O81 W7 O13 97.6(7)
O20 W7 O13 159.9(6)
O54 W7 O13 88.1(7)
O81 W7 O4 99.6(7)
O20 W7 O4 88.7(6)
O54 W7 O4 159.8(6)
O13 W7 O4 84.0(6)
O81 W7 O9 170.7(6)
O20 W7 O9 86.6(6)
O54 W7 O9 76.2(6)
O13 W7 O9 74.0(5)
O4 W7 O9 83.8(5)
O64 W8 O39 100.5(6)
O64 W8 O73 98.5(7)
O39 W8 O73 93.9(6)
O64 W8 O61 102.7(6)
O39 W8 O61 85.6(5)
O73 W8 O61 158.5(6)
O64 W8 O46 99.6(7)
O39 W8 O46 159.1(6)
O73 W8 O46 88.5(7)
O61 W8 O46 84.7(6)
O64 W8 O19 171.9(6)
O39 W8 O19 86.2(5)
O73 W8 O19 76.3(6)
O61 W8 O19 82.2(5)
O46 W8 O19 74.3(6)
O10 W9 O12 99.8(6)
O10 W9 O36 99.3(6)
O12 W9 O36 87.2(6)
O10 W9 O22 96.5(6)
O12 W9 O22 163.8(6)
O36 W9 O22 90.2(6)
O10 W9 O51 96.0(7)
O12 W9 O51 90.3(6)
O36 W9 O51 164.6(6)
O22 W9 O51 88.0(6)
O10 W9 O29 169.0(6)
O12 W9 O29 87.8(6)
O36 W9 O29 88.9(6)
O22 W9 O29 76.1(6)
O51 W9 O29 75.8(6)
O53 W10 O61 103.3(6)
O53 W10 O17 98.1(5)
O61 W10 O17 95.2(6)
O53 W10 O33 99.6(6)
O61 W10 O33 86.1(6)
O17 W10 O33 161.5(6)
O53 W10 O6 95.6(6)
O61 W10 O6 160.1(6)
O17 W10 O6 88.1(5)
O33 W10 O6 84.7(6)
O53 W10 O3 170.2(6)
O61 W10 O3 85.7(5)
O17 W10 O3 77.1(5)
O33 W10 O3 84.6(5)
O6 W10 O3 75.9(5)
O86 W11 O21 99.5(6)
O86 W11 O15 99.9(6)
O21 W11 O15 88.5(6)
O86 W11 O23 98.4(6)
O21 W11 O23 89.3(6)
O15 W11 O23 161.7(5)
O86 W11 O47 97.9(6)
O21 W11 O47 162.3(6)
O15 W11 O47 91.9(6)
O23 W11 O47 84.9(6)
O86 W11 O43 170.4(6)
O21 W11 O43 87.0(5)
O15 W11 O43 87.3(5)
O23 W11 O43 74.4(5)
O47 W11 O43 75.4(5)
O74 W12 O24 100.2(7)
O74 W12 O37 99.3(7)
O24 W12 O37 91.3(6)
O74 W12 O5 100.8(7)
O24 W12 O5 86.4(6)
O37 W12 O5 159.9(6)
O74 W12 O16 100.6(7)
O24 W12 O16 158.9(6)
O37 W12 O16 88.9(6)
O5 W12 O16 86.2(6)
O74 W12 O2 173.3(6)
O24 W12 O2 85.5(5)
O37 W12 O2 77.0(6)
O5 W12 O2 82.9(5)
O16 W12 O2 74.0(5)
O1 W13 O80 98.9(6)
O1 W13 O8 100.7(6)
O80 W13 O8 87.1(6)
O1 W13 O35 99.2(6)
O80 W13 O35 90.0(6)
O8 W13 O35 160.0(6)
O1 W13 O32 98.1(6)
O80 W13 O32 163.0(6)
O8 W13 O32 89.1(6)
O35 W13 O32 88.0(6)
O1 W13 O27 171.2(5)
O80 W13 O27 87.6(5)
O8 W13 O27 85.4(5)
O35 W13 O27 74.7(5)
O32 W13 O27 75.6(5)
O31 W14 O34 101.9(7)
O31 W14 O35 98.4(7)
O34 W14 O35 159.6(6)
O31 W14 O57 101.4(7)
O34 W14 O57 86.6(6)
O35 W14 O57 88.9(6)
O31 W14 O49 97.8(7)
O34 W14 O49 90.0(6)
O35 W14 O49 87.8(6)
O57 W14 O49 160.7(6)
O31 W14 O27 169.7(6)
O34 W14 O27 85.6(5)
O35 W14 O27 74.3(5)
O57 W14 O27 85.8(5)
O49 W14 O27 75.0(5)
O66 W15 O33 99.2(6)
O66 W15 O16 99.1(6)
O33 W15 O16 94.9(6)
O66 W15 O39 99.3(6)
O33 W15 O39 86.7(6)
O16 W15 O39 161.0(5)
O66 W15 O48 98.2(6)
O33 W15 O48 162.0(6)
O16 W15 O48 87.0(6)
O39 W15 O48 85.8(6)
O66 W15 O2 172.6(6)
O33 W15 O2 87.2(5)
O16 W15 O2 76.5(5)
O39 W15 O2 84.7(5)
O48 W15 O2 75.8(5)
O56 W16 O51 99.3(7)
O56 W16 O71 99.6(7)
O51 W16 O71 88.9(7)
O56 W16 O60 102.8(7)
O51 W16 O60 157.8(6)
O71 W16 O60 89.0(6)
O56 W16 O15 101.4(6)
O51 W16 O15 88.3(6)
O71 W16 O15 158.9(6)
O60 W16 O15 85.7(6)
O56 W16 O29 170.7(6)
O51 W16 O29 73.5(6)
O71 W16 O29 74.8(6)
O60 W16 O29 84.6(5)
O15 W16 O29 84.4(5)
O88 W17 O40 96.7(7)
O88 W17 O52 98.2(7)
O40 W17 O52 93.4(6)
O88 W17 O83 101.0(8)
O40 W17 O83 86.3(7)
O52 W17 O83 160.7(6)
O88 W17 O54 101.2(7)
O40 W17 O54 161.5(6)
O52 W17 O54 88.6(6)
O83 W17 O54 85.8(7)
O88 W17 O9 172.2(6)
O40 W17 O9 88.5(6)
O52 W17 O9 75.5(5)
O83 W17 O9 85.2(6)
O54 W17 O9 74.2(5)
O75 W18 O34 102.6(7)
O75 W18 O70 101.2(7)
O34 W18 O70 87.2(6)
O75 W18 O22 99.8(7)
O34 W18 O22 87.7(6)
O70 W18 O22 159.0(6)
O75 W18 O71 98.7(7)
O34 W18 O71 158.6(6)
O70 W18 O71 89.9(7)
O22 W18 O71 87.5(6)
O75 W18 O29 170.4(7)
O34 W18 O29 83.6(6)
O70 W18 O29 86.2(6)
O22 W18 O29 73.0(6)
O71 W18 O29 75.0(6)
O25 W19 O18 99.6(6)
O25 W19 O23 100.0(6)
O18 W19 O23 91.7(5)
O25 W19 O8 100.7(6)
O18 W19 O8 85.3(5)
O23 W19 O8 159.2(6)
O25 W19 O44 97.0(6)
O18 W19 O44 163.2(5)
O23 W19 O44 88.1(6)
O8 W19 O44 89.0(6)
O25 W19 O43 171.9(6)
O18 W19 O43 87.6(5)
O23 W19 O43 75.8(5)
O8 W19 O43 83.5(5)
O44 W19 O43 76.0(5)
O72 W20 O65 103.6(7)
O72 W20 O46 101.9(8)
O65 W20 O46 94.8(6)
O72 W20 O69 94.7(7)
O65 W20 O69 160.7(6)
O46 W20 O69 87.4(7)
O72 W20 O20 98.0(7)
O65 W20 O20 86.5(6)
O46 W20 O20 159.1(6)
O69 W20 O20 84.7(6)
O72 W20 O19 169.7(6)
O65 W20 O19 86.6(6)
O46 W20 O19 76.6(6)
O69 W20 O19 75.2(6)
O20 W20 O19 82.7(5)
O67 W21 O60 101.5(7)
O67 W21 O68 97.7(7)
O60 W21 O68 160.7(6)
O67 W21 O78 99.2(7)
O60 W21 O78 91.2(6)
O68 W21 O78 85.1(6)
O67 W21 O21 99.4(7)
O60 W21 O21 87.2(6)
O68 W21 O21 90.4(6)
O78 W21 O21 161.3(6)
O67 W21 O41 170.6(6)
O60 W21 O41 86.3(5)
O68 W21 O41 74.4(5)
O78 W21 O41 75.3(5)
O21 W21 O41 86.0(5)
O55 W22 O76 98.2(7)
O55 W22 O57 102.2(7)
O76 W22 O57 90.7(6)
O55 W22 O78 97.5(7)
O76 W22 O78 87.1(7)
O57 W22 O78 160.3(6)
O55 W22 O70 101.5(7)
O76 W22 O70 160.2(6)
O57 W22 O70 86.5(6)
O78 W22 O70 89.1(7)
O55 W22 O41 170.4(6)
O76 W22 O41 75.6(5)
O57 W22 O41 85.4(5)
O78 W22 O41 75.1(5)
O70 W22 O41 84.6(5)
O87 W23 O79 100.7(8)
O87 W23 O48 97.7(7)
O79 W23 O48 94.3(7)
O87 W23 O37 98.4(7)
O79 W23 O37 160.0(6)
O48 W23 O37 88.8(6)
O87 W23 O40 99.7(7)
O79 W23 O40 85.1(7)
O48 W23 O40 162.3(6)
O37 W23 O40 86.0(6)
O87 W23 O2 171.3(6)
O79 W23 O2 85.4(6)
O48 W23 O2 75.5(5)
O37 W23 O2 76.2(5)
O40 W23 O2 86.9(5)
O58 W24 O69 100.2(7)
O58 W24 O83 100.1(7)
O69 W24 O83 94.1(7)
O58 W24 O79 101.0(7)
O69 W24 O79 158.5(6)
O83 W24 O79 85.4(7)
O58 W24 O73 97.0(7)
O69 W24 O73 88.9(7)
O83 W24 O73 161.8(6)
O79 W24 O73 85.3(7)
O58 W24 O19 172.8(6)
O69 W24 O19 76.2(5)
O83 W24 O19 86.4(6)
O79 W24 O19 82.3(6)
O73 W24 O19 76.8(6)
O1W Zn1 O2W 170.1(5)
O1W Zn1 O42 86.9(5)
O2W Zn1 O42 83.6(5)
O1W Zn1 N4 95.2(6)
O2W Zn1 N4 94.0(6)
O42 Zn1 N4 140.9(6)
O1W Zn1 O59 85.3(5)
O2W Zn1 O59 89.8(5)
O42 Zn1 O59 77.9(5)
N4 Zn1 O59 141.3(6)
O1W Zn1 N3 91.2(6)
O2W Zn1 N3 95.4(5)
O42 Zn1 N3 148.6(6)
N4 Zn1 N3 70.5(7)
O59 Zn1 N3 70.8(5)
O1W Zn1 N5 92.3(6)
O2W Zn1 N5 87.4(5)
O42 Zn1 N5 71.3(5)
N4 Zn1 N5 69.6(7)
O59 Zn1 N5 149.2(5)
N3 Zn1 N5 140.1(6)
O1 Zn2 O82 88.0(5)
O1 Zn2 O3W 177.9(5)
O82 Zn2 O3W 90.0(5)
O1 Zn2 N11 90.3(5)
O82 Zn2 N11 142.4(6)
O3W Zn2 N11 91.6(6)
O1 Zn2 N10 80.9(6)
O82 Zn2 N10 145.7(6)
O3W Zn2 N10 100.6(6)
N11 Zn2 N10 70.5(7)
O1 Zn2 N12 93.3(5)
O82 Zn2 N12 71.9(5)
O3W Zn2 N12 86.5(6)
N11 Zn2 N12 70.7(6)
N10 Zn2 N12 140.7(7)
O1 Zn2 O30 88.8(5)
O82 Zn2 O30 76.2(5)
O3W Zn2 O30 90.3(5)
N11 Zn2 O30 141.4(6)
N10 Zn2 O30 71.3(6)
N12 Zn2 O30 147.9(5)
O4W Zn3 O5W 168.5(6)
O4W Zn3 N18 102.6(7)
O5W Zn3 N18 87.6(6)
O4W Zn3 N17 89.3(6)
O5W Zn3 N17 88.9(6)
N18 Zn3 N17 71.7(7)
O4W Zn3 N19 101.0(6)
O5W Zn3 N19 87.2(6)
N18 Zn3 N19 70.8(7)
N17 Zn3 N19 142.4(6)
O4W Zn3 O85 80.3(6)
O5W Zn3 O85 88.4(6)
N18 Zn3 O85 142.5(7)
N17 Zn3 O85 71.0(6)
N19 Zn3 O85 146.1(6)
O4W Zn3 O84 82.9(5)
O5W Zn3 O84 92.8(5)
N18 Zn3 O84 139.5(6)
N17 Zn3 O84 148.8(6)
N19 Zn3 O84 68.7(6)
O85 Zn3 O84 78.0(5)
O10 Zn4 O6W 153.5(7)
O10 Zn4 O77 92.6(6)
O6W Zn4 O77 93.8(8)
O10 Zn4 N26 95.0(8)
O6W Zn4 N26 111.4(9)
O77 Zn4 N26 70.4(8)
O10 Zn4 N24 89.2(8)
O6W Zn4 N24 72.3(9)
O77 Zn4 N24 148.8(8)
N26 Zn4 N24 140.4(9)
O10 Zn4 N25 92.3(7)
O6W Zn4 N25 98.7(9)
O77 Zn4 N25 141.1(8)
N26 Zn4 N25 70.7(9)
N24 Zn4 N25 69.8(9)
O10 Zn4 O63 85.7(7)
O6W Zn4 O63 70.1(9)
O77 Zn4 O63 80.6(7)
N26 Zn4 O63 151.1(9)
N24 Zn4 O63 68.4(9)
N25 Zn4 O63 138.2(9)
O8W Zn5 O7W 169.6(8)
O8W Zn5 O89 87.1(8)
O7W Zn5 O89 85.5(8)
O8W Zn5 N32 96.4(8)
O7W Zn5 N32 93.9(7)
O89 Zn5 N32 143.0(8)
O8W Zn5 N31 89.9(8)
O7W Zn5 N31 94.8(8)
O89 Zn5 N31 72.7(8)
N32 Zn5 N31 70.6(8)
O8W Zn5 N33 90.2(7)
O7W Zn5 N33 92.2(7)
O89 Zn5 N33 147.5(8)
N32 Zn5 N33 69.4(7)
N31 Zn5 N33 139.7(8)
O8W Zn5 O90 84.1(8)
O7W Zn5 O90 87.3(8)
O89 Zn5 O90 78.5(8)
N32 Zn5 O90 138.5(7)
N31 Zn5 O90 150.8(8)
N33 Zn5 O90 69.1(7)
O41 B1 O43 111.7(16)
O41 B1 O27 110.1(15)
O43 B1 O27 108.6(15)
O41 B1 O29 109.1(16)
O43 B1 O29 109.8(15)
O27 B1 O29 107.6(16)
O9 B2 O2 113.7(18)
O9 B2 O19 109.8(18)
O2 B2 O19 109.6(18)
O9 B2 O3 110.1(18)
O2 B2 O3 107.5(17)
O19 B2 O3 105.9(17)
W13 O1 Zn2 142.4(7)
B2 O2 W15 129.0(12)
B2 O2 W23 122.9(12)
W15 O2 W23 90.0(5)
B2 O2 W12 124.9(12)
W15 O2 W12 89.8(4)
W23 O2 W12 88.7(4)
B2 O3 W10 127.6(12)
B2 O3 W1 126.5(12)
W10 O3 W1 89.4(4)
B2 O3 W6 123.9(12)
W10 O3 W6 88.6(4)
W1 O3 W6 88.8(4)
W1 O4 W7 148.4(8)
W6 O5 W12 151.4(8)
W6 O6 W10 119.7(6)
W5 O7 W3 149.2(7)
W13 O8 W19 150.6(8)
B2 O9 W4 124.9(13)
B2 O9 W17 124.8(13)
W4 O9 W17 90.4(5)
B2 O9 W7 126.1(13)
W4 O9 W7 90.1(5)
W17 O9 W7 89.5(5)
W9 O10 Zn4 145.5(8)
W1 O11 W6 120.5(7)
W9 O12 W3 148.3(8)
W4 O13 W7 120.0(8)
W4 O14 W6 146.1(6)
W11 O15 W16 148.9(8)
W15 O16 W12 119.7(7)
W10 O17 W1 118.6(6)
W19 O18 W2 147.4(7)
B2 O19 W24 125.3(13)
B2 O19 W20 127.6(13)
W24 O19 W20 88.9(5)
B2 O19 W8 126.4(12)
W24 O19 W8 87.8(5)
W20 O19 W8 88.3(5)
W7 O20 W20 147.7(8)
W11 O21 W21 146.1(7)
W9 O22 W18 119.8(7)
W19 O23 W11 121.1(7)
W12 O24 W4 148.1(7)
B1 O27 W13 124.4(11)
B1 O27 W5 126.6(11)
W13 O27 W5 89.2(5)
B1 O27 W14 125.6(11)
W13 O27 W14 89.9(4)
W5 O27 W14 89.8(5)
B1 O29 W9 126.1(12)
B1 O29 W18 125.6(12)
W9 O29 W18 91.0(5)
B1 O29 W16 124.7(12)
W9 O29 W16 89.7(5)
W18 O29 W16 88.3(5)
C12 O30 Zn2 113.4(12)
W5 O32 W13 119.2(7)
W15 O33 W10 148.2(8)
W18 O34 W14 150.0(9)
W14 O35 W13 121.1(7)
W9 O36 W5 145.1(8)
W12 O37 W23 118.0(8)
W8 O39 W15 149.5(7)
W17 O40 W23 147.1(9)
B1 O41 W21 126.2(11)
B1 O41 W22 127.2(11)
W21 O41 W22 89.1(4)
B1 O41 W2 125.0(11)
W21 O41 W2 89.2(5)
W22 O41 W2 87.9(4)
C9 O42 Zn1 119.3(13)
B1 O43 W3 128.0(12)
B1 O43 W19 126.1(12)
W3 O43 W19 89.8(5)
B1 O43 W11 123.4(11)
W3 O43 W11 88.9(5)
W19 O43 W11 88.6(5)
W3 O44 W19 117.1(7)
W20 O46 W8 120.8(8)
W3 O47 W11 118.5(7)
W23 O48 W15 118.8(7)
W5 O49 W14 119.8(8)
W16 O51 W9 120.9(8)
W17 O52 W4 119.4(7)
W7 O54 W17 120.1(7)
W22 O57 W14 148.7(8)
C1 O59 Zn1 116.4(13)
W21 O60 W16 149.6(8)
W10 O61 W8 150.7(8)
C34 O63 Zn4 121.1(19)
W20 O65 W1 150.0(8)
W2 O68 W21 122.4(8)
W24 O69 W20 119.6(7)
W18 O70 W22 148.8(9)
W16 O71 W18 121.9(8)
W8 O73 W24 119.0(8)
W22 O76 W2 122.5(8)
C42 O77 Zn4 116.5(18)
W22 O78 W21 120.5(8)
W23 O79 W24 152.1(9)
W13 O80 W2 146.4(8)
C20 O82 Zn2 118.5(13)
W24 O83 W17 148.0(9)
C31 O84 Zn3 117.8(14)
C23 O85 Zn3 117.3(15)
C45 O89 Zn5 118(2)
C53 O90 Zn5 116.3(18)
O59 C1 N2 122(2)
O59 C1 N1 123(2)
N2 C1 N1 115(2)
N3 C2 C3 112.9(17)
N3 C2 C10 126.0(18)
C3 C2 C10 121.1(17)
N4 C3 C4 118.1(19)
N4 C3 C2 114.2(18)
C4 C3 C2 127.7(18)
C5 C4 C3 120.6(18)
C5 C4 H4A 119.7
C3 C4 H4A 119.7
C4 C5 C6 121.6(19)
C4 C5 H5A 119.2
C6 C5 H5A 119.2
C7 C6 C5 117(2)
C7 C6 H6A 121.7
C5 C6 H6A 121.7
N4 C7 C6 123(2)
N4 C7 C8 113.3(19)
C6 C7 C8 124(2)
N5 C8 C7 112.4(18)
N5 C8 C11 128.5(18)
C7 C8 C11 118.8(18)
O42 C9 N7 125(2)
O42 C9 N6 119.9(19)
N7 C9 N6 115.2(19)
C2 C10 H10A 109.5
C2 C10 H10B 109.5
H10A C10 H10B 109.5
C2 C10 H10C 109.5
H10A C10 H10C 109.5
H10B C10 H10C 109.5
C8 C11 H11A 109.5
C8 C11 H11B 109.5
H11A C11 H11B 109.5
C8 C11 H11C 109.5
H11A C11 H11C 109.5
H11B C11 H11C 109.5
O30 C12 N8 120.1(18)
O30 C12 N9 121.6(17)
N8 C12 N9 118.2(18)
N10 C13 C14 114.4(18)
N10 C13 C22 122(2)
C14 C13 C22 123.1(19)
N11 C14 C15 121(2)
N11 C14 C13 115.6(18)
C15 C14 C13 123(2)
C16 C15 C14 117(2)
C16 C15 H15A 121.7
C14 C15 H15A 121.7
C15 C16 C17 122(2)
C15 C16 H16A 119.1
C17 C16 H16A 119.1
C16 C17 C18 118(2)
C16 C17 H17A 121.0
C18 C17 H17A 121.0
N11 C18 C17 122.2(19)
N11 C18 C19 110.9(15)
C17 C18 C19 126.5(18)
N12 C19 C18 116.0(18)
N12 C19 C21 122.4(19)
C18 C19 C21 121.7(18)
O82 C20 N14 126(2)
O82 C20 N13 121(2)
N14 C20 N13 113.4(19)
C39 C38 C37 123(2)
C39 C38 H38A 118.5
C37 C38 H38A 118.5
C38 C39 C40 114(2)
C38 C39 H39A 122.8
C40 C39 H39A 122.8
N25 C40 C39 119(2)
N25 C40 C41 121(2)
C39 C40 C41 119(2)
N26 C41 C40 108(2)
N26 C41 C43 127(2)
C40 C41 C43 125(2)
O77 C42 N27 130(3)
O77 C42 N28 127(3)
N27 C42 N28 103(2)
C41 C43 H43A 109.5
C41 C43 H43B 109.5
H43A C43 H43B 109.5
C41 C43 H43C 109.5
H43A C43 H43C 109.5
H43B C43 H43C 109.5
C35 C44 H44A 109.5
C35 C44 H44B 109.5
H44A C44 H44B 109.5
C35 C44 H44C 109.5
H44A C44 H44C 109.5
H44B C44 H44C 109.5
O89 C45 N29 125(3)
O89 C45 N30 120(3)
N29 C45 N30 116(3)
N31 C46 C54 126(2)
N31 C46 C47 111(2)
C54 C46 C47 123(2)
C48 C47 N32 125(2)
C48 C47 C46 120(2)
N32 C47 C46 115(2)
C47 C48 C49 114(3)
C47 C48 H48A 123.0
C49 C48 H48A 123.0
C50 C49 C48 119(3)
C50 C49 H49A 120.7
C48 C49 H49A 120.7
C49 C50 C51 121(3)
C49 C50 H50A 119.3
C51 C50 H50A 119.3
N32 C51 C50 122(2)
N32 C51 C52 114(2)
C50 C51 C52 124(2)
N33 C52 C55 125(2)
N33 C52 C51 111(2)
C55 C52 C51 124(2)
O90 C53 N35 123(3)
O90 C53 N34 121(3)
N35 C53 N34 117(2)
C46 C54 H54A 109.5
C46 C54 H54B 109.5
H54A C54 H54B 109.5
C46 C54 H54C 109.5
H54A C54 H54C 109.5
H54B C54 H54C 109.5
C19 C21 H21A 109.5
C19 C21 H21B 109.5
H21A C21 H21B 109.5
C19 C21 H21C 109.5
H21A C21 H21C 109.5
H21B C21 H21C 109.5
C13 C22 H22A 109.5
C13 C22 H22B 109.5
H22A C22 H22B 109.5
C13 C22 H22C 109.5
H22A C22 H22C 109.5
H22B C22 H22C 109.5
O85 C23 N15 123(2)
O85 C23 N16 119(2)
N15 C23 N16 117(2)
N17 C24 C25 113(2)
N17 C24 C33 124(2)
C25 C24 C33 123(2)
N18 C25 C26 124.2(19)
N18 C25 C24 116.1(19)
C26 C25 C24 119.3(19)
C27 C26 C25 113.7(19)
C27 C26 H26A 123.1
C25 C26 H26A 123.1
C28 C27 C26 124(2)
C28 C27 H27A 117.9
C26 C27 H27A 117.9
C29 C28 C27 117(2)
C29 C28 H28A 121.7
C27 C28 H28A 121.7
C28 C29 N18 122(2)
C28 C29 C30 125.0(19)
N18 C29 C30 112.6(17)
N19 C30 C29 115.8(16)
N19 C30 C32 120.3(17)
C29 C30 C32 123.7(17)
O84 C31 N21 122(2)
O84 C31 N20 120(2)
N21 C31 N20 117(2)
C30 C32 H32A 109.5
C30 C32 H32B 109.5
H32A C32 H32B 109.5
C30 C32 H32C 109.5
H32A C32 H32C 109.5
H32B C32 H32C 109.5
C24 C33 H33A 109.5
C24 C33 H33B 109.5
H33A C33 H33B 109.5
C24 C33 H33C 109.5
H33A C33 H33C 109.5
H33B C33 H33C 109.5
O63 C34 N22 125(3)
O63 C34 N23 115(3)
N22 C34 N23 121(3)
N24 C35 C36 109(2)
N24 C35 C44 123(2)
C36 C35 C44 127(2)
N25 C36 C37 120(3)
N25 C36 C35 118(3)
C37 C36 C35 122(3)
C36 C37 C38 118(3)
C36 C37 H37A 121.0
C38 C37 H37A 121.0
C52 C55 H55A 109.5
C52 C55 H55B 109.5
H55A C55 H55B 109.5
C52 C55 H55C 109.5
H55A C55 H55C 109.5
H55B C55 H55C 109.5
C1 N1 H1A 120.0
C1 N1 H1B 120.0
H1A N1 H1B 120.0
C1 N2 N3 114.9(19)
C1 N2 H2A 122.6
N3 N2 H2A 122.6
C2 N3 N2 122.9(18)
C2 N3 Zn1 121.6(14)
N2 N3 Zn1 114.7(13)
C7 N4 C3 120(2)
C7 N4 Zn1 120.5(15)
C3 N4 Zn1 119.4(15)
C8 N5 N6 121.8(18)
C8 N5 Zn1 121.4(14)
N6 N5 Zn1 113.8(13)
N5 N6 C9 114.3(18)
N5 N6 H6B 122.8
C9 N6 H6B 122.8
C9 N7 H7A 120.0
C9 N7 H7B 120.0
H7A N7 H7B 120.0
C12 N8 H8A 120.0
C12 N8 H8B 120.0
H8A N8 H8B 120.0
N10 N9 C12 114.5(17)
N10 N9 H9A 122.7
C12 N9 H9A 122.7
C13 N10 N9 123(2)
C13 N10 Zn2 120.8(16)
N9 N10 Zn2 115.8(15)
C14 N11 C18 120.0(17)
C14 N11 Zn2 118.7(14)
C18 N11 Zn2 121.3(13)
C19 N12 N13 124.4(18)
C19 N12 Zn2 119.8(14)
N13 N12 Zn2 115.6(12)
N12 N13 C20 113.1(17)
N12 N13 H13A 123.4
C20 N13 H13A 123.4
C20 N14 H14A 120.0
C20 N14 H14B 120.0
H14A N14 H14B 120.0
C23 N15 H15B 120.0
C23 N15 H15C 120.0
H15B N15 H15C 120.0
N17 N16 C23 116.9(18)
N17 N16 H16B 121.5
C23 N16 H16B 121.5
C24 N17 N16 125.4(19)
C24 N17 Zn3 120.0(16)
N16 N17 Zn3 114.6(13)
C25 N18 C29 118.8(18)
C25 N18 Zn3 119.1(14)
C29 N18 Zn3 121.7(14)
C30 N19 N20 122.5(17)
C30 N19 Zn3 118.7(13)
N20 N19 Zn3 118.8(12)
N19 N20 C31 113.6(18)
N19 N20 H20A 123.2
C31 N20 H20A 123.2
C31 N21 H21D 120.0
C31 N21 H21E 120.0
H21D N21 H21E 120.0
C34 N22 H22D 120.0
C34 N22 H22E 120.0
H22D N22 H22E 120.0
N24 N23 C34 116(2)
N24 N23 H23A 122.1
C34 N23 H23A 122.1
N23 N24 C35 118(2)
N23 N24 Zn4 119.9(18)
C35 N24 Zn4 122.1(18)
C36 N25 C40 125(3)
C36 N25 Zn4 120(2)
C40 N25 Zn4 113.0(18)
C41 N26 N27 114(3)
C41 N26 Zn4 125(2)
N27 N26 Zn4 120.5(19)
C42 N27 N26 102(2)
C42 N27 H27B 128.9
N26 N27 H27B 128.9
C42 N28 H28B 120.0
C42 N28 H28C 120.0
H28B N28 H28C 120.0
C45 N29 H29A 120.0
C45 N29 H29B 120.0
H29A N29 H29B 120.0
N31 N30 C45 115(3)
N31 N30 H30A 122.4
C45 N30 H30A 122.4
C46 N31 N30 121(2)
C46 N31 Zn5 124.6(17)
N30 N31 Zn5 114.1(18)
C51 N32 C47 118(2)
C51 N32 Zn5 122.9(17)
C47 N32 Zn5 118.7(14)
C52 N33 N34 118(2)
C52 N33 Zn5 122.2(17)
N34 N33 Zn5 118.7(16)
N33 N34 C53 114(2)
N33 N34 H34A 122.9
C53 N34 H34A 122.9
C53 N35 H35A 120.0
C53 N35 H35B 120.0
H35A N35 H35B 120.0

loop_
_geom_bond_atom_site_label_1
_geom_bond_atom_site_label_2
_geom_bond_distance
W1 O62 1.698(14)
W1 O4 1.828(13)
W1 O11 1.892(13)
W1 O65 1.926(14)
W1 O17 1.976(12)
W1 O3 2.360(12)
W2 O50 1.695(15)
W2 O68 1.876(14)
W2 O80 1.907(13)
W2 O18 1.921(11)
W2 O76 1.927(14)
W2 O41 2.401(13)
W3 O45 1.690(13)
W3 O7 1.895(12)
W3 O12 1.899(15)
W3 O47 1.918(14)
W3 O44 1.927(14)
W3 O43 2.334(14)
W4 O26 1.724(15)
W4 O14 1.866(11)
W4 O13 1.883(14)
W4 O24 1.908(12)
W4 O52 1.953(14)
W4 O9 2.331(14)
W5 O28 1.675(18)
W5 O32 1.884(13)
W5 O7 1.889(12)
W5 O49 1.916(14)
W5 O36 1.949(14)
W5 O27 2.348(13)
W6 O38 1.697(13)
W6 O5 1.851(14)
W6 O6 1.884(13)
W6 O11 1.942(12)
W6 O14 1.958(11)
W6 O3 2.397(13)
W7 O81 1.716(16)
W7 O20 1.826(15)
W7 O54 1.836(16)
W7 O13 1.952(15)
W7 O4 1.956(13)
W7 O9 2.362(14)
W8 O64 1.713(14)
W8 O39 1.867(12)
W8 O73 1.890(15)
W8 O61 1.937(14)
W8 O46 1.938(15)
W8 O19 2.414(14)
W9 O10 1.724(14)
W9 O12 1.875(14)
W9 O36 1.885(14)
W9 O22 1.915(14)
W9 O51 1.949(14)
W9 O29 2.262(15)
W10 O53 1.730(13)
W10 O61 1.841(14)
W10 O17 1.874(12)
W10 O33 1.931(14)
W10 O6 1.946(13)
W10 O3 2.347(12)
W11 O86 1.715(13)
W11 O21 1.833(13)
W11 O15 1.854(13)
W11 O23 1.911(13)
W11 O47 1.935(14)
W11 O43 2.393(13)
W12 O74 1.700(16)
W12 O24 1.892(12)
W12 O37 1.898(16)
W12 O5 1.938(14)
W12 O16 1.953(13)
W12 O2 2.373(13)
W13 O1 1.739(12)
W13 O80 1.874(13)
W13 O8 1.888(13)
W13 O35 1.905(13)
W13 O32 1.928(14)
W13 O27 2.335(13)
W14 O31 1.725(15)
W14 O34 1.881(14)
W14 O35 1.902(13)
W14 O57 1.906(15)
W14 O49 1.923(15)
W14 O27 2.357(13)
W15 O66 1.749(13)
W15 O33 1.851(14)
W15 O16 1.877(14)
W15 O39 1.905(12)
W15 O48 1.940(15)
W15 O2 2.321(13)
W16 O56 1.702(15)
W16 O51 1.851(15)
W16 O71 1.895(15)
W16 O60 1.904(14)
W16 O15 1.933(13)
W16 O29 2.424(16)
W17 O88 1.681(16)
W17 O40 1.852(15)
W17 O52 1.886(14)
W17 O83 1.915(16)
W17 O54 1.983(16)
W17 O9 2.341(14)
W18 O75 1.699(15)
W18 O34 1.878(14)
W18 O70 1.881(16)
W18 O22 1.919(14)
W18 O71 1.938(15)
W18 O29 2.385(14)
W19 O25 1.705(14)
W19 O18 1.883(11)
W19 O23 1.891(12)
W19 O8 1.909(13)
W19 O44 1.948(14)
W19 O43 2.350(14)
W20 O72 1.668(14)
W20 O65 1.857(14)
W20 O46 1.882(15)
W20 O69 1.934(15)
W20 O20 1.971(15)
W20 O19 2.357(14)
W21 O67 1.707(16)
W21 O60 1.870(14)
W21 O68 1.929(15)
W21 O78 1.933(14)
W21 O21 1.963(13)
W21 O41 2.346(13)
W22 O55 1.689(15)
W22 O76 1.860(15)
W22 O57 1.886(15)
W22 O78 1.890(15)
W22 O70 1.908(15)
W22 O41 2.384(13)
W23 O87 1.685(16)
W23 O79 1.832(16)
W23 O48 1.904(14)
W23 O37 1.959(16)
W23 O40 1.964(15)
W23 O2 2.360(13)
W24 O58 1.715(15)
W24 O69 1.881(16)
W24 O83 1.888(15)
W24 O79 1.930(16)
W24 O73 1.944(15)
W24 O19 2.352(14)
Zn1 O1W 2.105(13)
Zn1 O2W 2.126(13)
Zn1 O42 2.177(12)
Zn1 N4 2.19(2)
Zn1 O59 2.205(13)
Zn1 N3 2.215(17)
Zn1 N5 2.247(17)
Zn2 O1 2.132(12)
Zn2 O82 2.169(13)
Zn2 O3W 2.190(13)
Zn2 N11 2.194(17)
Zn2 N10 2.20(2)
Zn2 N12 2.209(16)
Zn2 O30 2.230(12)
Zn3 O4W 2.086(16)
Zn3 O5W 2.093(15)
Zn3 N18 2.131(18)
Zn3 N17 2.199(18)
Zn3 N19 2.247(17)
Zn3 O85 2.248(15)
Zn3 O84 2.284(14)
Zn4 O10 2.088(15)
Zn4 O6W 2.10(2)
Zn4 O77 2.188(16)
Zn4 N26 2.19(3)
Zn4 N24 2.22(3)
Zn4 N25 2.26(2)
Zn4 O63 2.26(2)
Zn5 O8W 2.092(18)
Zn5 O7W 2.121(19)
Zn5 O89 2.18(2)
Zn5 N32 2.193(19)
Zn5 N31 2.22(2)
Zn5 N33 2.24(2)
Zn5 O90 2.30(2)
B1 O41 1.51(3)
B1 O43 1.51(2)
B1 O27 1.54(3)
B1 O29 1.55(3)
B2 O9 1.50(3)
B2 O2 1.52(3)
B2 O19 1.52(3)
B2 O3 1.57(3)
O30 C12 1.25(2)
O42 C9 1.24(3)
O59 C1 1.22(2)
O63 C34 1.29(3)
O77 C42 1.16(3)
O82 C20 1.22(2)
O84 C31 1.25(3)
O85 C23 1.21(3)
O89 C45 1.22(3)
O90 C53 1.22(3)
C1 N2 1.33(3)
C1 N1 1.35(3)
C2 N3 1.32(2)
C2 C3 1.45(3)
C2 C10 1.47(3)
C3 N4 1.38(3)
C3 C4 1.42(3)
C4 C5 1.34(3)
C4 H4A 0.9300
C5 C6 1.39(3)
C5 H5A 0.9300
C6 C7 1.38(3)
C6 H6A 0.9300
C7 N4 1.35(3)
C7 C8 1.48(3)
C8 N5 1.28(2)
C8 C11 1.50(3)
C9 N7 1.35(3)
C9 N6 1.38(3)
C10 H10A 0.9600
C10 H10B 0.9600
C10 H10C 0.9600
C11 H11A 0.9600
C11 H11B 0.9600
C11 H11C 0.9600
C12 N8 1.35(2)
C12 N9 1.37(2)
C13 N10 1.26(3)
C13 C14 1.45(3)
C13 C22 1.546(17)
C14 N11 1.30(3)
C14 C15 1.42(3)
C15 C16 1.35(3)
C15 H15A 0.9300
C16 C17 1.357(17)
C16 H16A 0.9300
C17 C18 1.357(16)
C17 H17A 0.9300
C18 N11 1.33(2)
C18 C19 1.49(3)
C19 N12 1.29(3)
C19 C21 1.55(3)
C20 N14 1.33(3)
C20 N13 1.40(3)
C38 C39 1.36(3)
C38 C37 1.41(4)
C38 H38A 0.9300
C39 C40 1.46(4)
C39 H39A 0.9300
C40 N25 1.34(4)
C40 C41 1.47(4)
C41 N26 1.30(3)
C41 C43 1.547(17)
C42 N27 1.42(4)
C42 N28 1.46(3)
C43 H43A 0.9600
C43 H43B 0.9600
C43 H43C 0.9600
C44 C35 1.559(18)
C44 H44A 0.9600
C44 H44B 0.9600
C44 H44C 0.9600
C45 N29 1.36(4)
C45 N30 1.42(4)
C46 N31 1.26(3)
C46 C54 1.47(4)
C46 C47 1.516(17)
C47 C48 1.33(4)
C47 N32 1.37(3)
C48 C49 1.50(4)
C48 H48A 0.9300
C49 C50 1.28(3)
C49 H49A 0.9300
C50 C51 1.41(3)
C50 H50A 0.9300
C51 N32 1.27(3)
C51 C52 1.55(3)
C52 N33 1.28(3)
C52 C55 1.45(3)
C53 N35 1.33(3)
C53 N34 1.40(3)
C54 H54A 0.9600
C54 H54B 0.9600
C54 H54C 0.9600
C21 H21A 0.9600
C21 H21B 0.9600
C21 H21C 0.9600
C22 H22A 0.9600
C22 H22B 0.9600
C22 H22C 0.9600
C23 N15 1.36(3)
C23 N16 1.36(3)
C24 N17 1.28(3)
C24 C25 1.45(3)
C24 C33 1.51(3)
C25 N18 1.32(3)
C25 C26 1.41(3)
C26 C27 1.40(3)
C26 H26A 0.9300
C27 C28 1.39(3)
C27 H27A 0.9300
C28 C29 1.36(3)
C28 H28A 0.9300
C29 N18 1.39(3)
C29 C30 1.43(3)
C30 N19 1.32(2)
C30 C32 1.554(16)
C31 N21 1.36(3)
C31 N20 1.37(3)
C32 H32A 0.9600
C32 H32B 0.9600
C32 H32C 0.9600
C33 H33A 0.9600
C33 H33B 0.9600
C33 H33C 0.9600
C34 N22 1.31(4)
C34 N23 1.40(3)
C35 N24 1.39(3)
C35 C36 1.50(4)
C36 N25 1.28(4)
C36 C37 1.37(4)
C37 H37A 0.9300
C55 H55A 0.9600
C55 H55B 0.9600
C55 H55C 0.9600
N1 H1A 0.8600
N1 H1B 0.8600
N2 N3 1.34(2)
N2 H2A 0.8600
N5 N6 1.38(2)
N6 H6B 0.8600
N7 H7A 0.8600
N7 H7B 0.8600
N8 H8A 0.8600
N8 H8B 0.8600
N9 N10 1.33(3)
N9 H9A 0.8600
N12 N13 1.36(2)
N13 H13A 0.8600
N14 H14A 0.8600
N14 H14B 0.8600
N15 H15B 0.8600
N15 H15C 0.8600
N16 N17 1.35(2)
N16 H16B 0.8600
N19 N20 1.36(2)
N20 H20A 0.8600
N21 H21D 0.8600
N21 H21E 0.8600
N22 H22D 0.8600
N22 H22E 0.8600
N23 N24 1.35(3)
N23 H23A 0.8600
N26 N27 1.44(3)
N27 H27B 0.8600
N28 H28B 0.8600
N28 H28C 0.8600
N29 H29A 0.8600
N29 H29B 0.8600
N30 N31 1.35(3)
N30 H30A 0.8600
N33 N34 1.31(3)
N34 H34A 0.8600
N35 H35A 0.8600
N35 H35B 0.8600
